data_4120366
loop_
_publ_author_name
'Kate Harris'
'Qing-Fu Sun'
'Sota Sato'
'Makoto Fujita'

_publ_section_title
;
 M12L24 Spheres with Endo and Exo Coordination Sites: Scaffolds for
 Non-Covalent Functionalization
;
_journal_name_full 'Journal of the American Chemical Society'
_journal_page_first 12497
_journal_page_last 12499
_journal_paper_doi 10.1021/ja4043609
_journal_volume 135
_journal_year 2013
_chemical_formula_moiety '2(C456 H264 N72 Pd12), 0.8(2(12Ag 24N)), 46(B F4)'
_chemical_formula_sum 'C456 H264 Ag19.2 B23 F92 N110.4 Pd12'
_chemical_formula_weight 12633.91
_chemical_name_common 'M12L24 sphere 2b from ligand 1a and Pd2+ complexed with Ag+'
_chemical_name_systematic
; 
 ? 
;
_space_group_IT_number 12
_symmetry_cell_setting monoclinic
_symmetry_space_group_name_Hall '-C 2y'
_symmetry_space_group_name_H-M 'C 1 2/m 1'
_atom_sites_solution_hydrogens geom
_atom_sites_solution_primary 'charge flipping'
_atom_sites_solution_secondary difmap
_audit_creation_method SHELXL-97
_cell_angle_alpha 90.00
_cell_angle_beta 135.02(3)
_cell_angle_gamma 90.00
_cell_formula_units_Z 2
_cell_length_a 61.066(12)
_cell_length_b 61.073(12)
_cell_length_c 43.152(9)
_cell_measurement_reflns_used 19848
_cell_measurement_temperature 296(2)
_cell_measurement_theta_max 15.04
_cell_measurement_theta_min 0.61
_cell_volume 113758(7)
_computing_cell_refinement HKL2000
_computing_data_collection ugui
_computing_data_reduction HKL2000
_computing_molecular_graphics 'Yadokari-XG 2009'
_computing_publication_material 'Yadokari-XG 2009'
_computing_structure_refinement 'SHELXL-97 (Sheldrick, 1997)'
_computing_structure_solution superflip
_diffrn_ambient_temperature 296(2)
_diffrn_measured_fraction_theta_full 0.993
_diffrn_measured_fraction_theta_max 0.993
_diffrn_measurement_details ' 1.00 degrees, 1.0 sec, detector distance 203.70 mm'
_diffrn_measurement_device_type 'CCD Quantum 270 (ADSC)'
_diffrn_measurement_method 'oscillation method, \w scans'
_diffrn_radiation_monochromator 'Si 111'
_diffrn_radiation_source 'KEK PF-AR NE3A beamline'
_diffrn_radiation_type synchrotron
_diffrn_radiation_wavelength 0.75000
_diffrn_reflns_av_R_equivalents 0.1015
_diffrn_reflns_av_sigmaI/netI 0.0711
_diffrn_reflns_limit_h_max 42
_diffrn_reflns_limit_h_min -42
_diffrn_reflns_limit_k_max 42
_diffrn_reflns_limit_k_min -42
_diffrn_reflns_limit_l_max 29
_diffrn_reflns_limit_l_min -29
_diffrn_reflns_number 75221
_diffrn_reflns_theta_full 15.04
_diffrn_reflns_theta_max 15.04
_diffrn_reflns_theta_min 0.61
_exptl_absorpt_coefficient_mu 0.290
_exptl_absorpt_correction_T_max 0.9800
_exptl_absorpt_correction_T_min 0.9716
_exptl_absorpt_correction_type empirical
_exptl_absorpt_process_details 'HKL2000 DENZO SCALEPACK'
_exptl_crystal_colour colorless
_exptl_crystal_density_diffrn 0.369
_exptl_crystal_description cubic
_exptl_crystal_F_000 12340
_exptl_crystal_size_max 0.10
_exptl_crystal_size_mid 0.10
_exptl_crystal_size_min 0.07
_refine_diff_density_max 0.679
_refine_diff_density_min -0.415
_refine_diff_density_rms 0.088
_refine_ls_extinction_method none
_refine_ls_goodness_of_fit_ref 1.798
_refine_ls_hydrogen_treatment constr
_refine_ls_matrix_type full
_refine_ls_number_parameters 1622
_refine_ls_number_reflns 19962
_refine_ls_number_restraints 1149
_refine_ls_restrained_S_all 1.782
_refine_ls_R_factor_all 0.2036
_refine_ls_R_factor_gt 0.1615
_refine_ls_shift/su_max 0.000
_refine_ls_shift/su_mean 0.000
_refine_ls_structure_factor_coef Fsqd
_refine_ls_weighting_details 'calc w=1/[\s^2^(Fo^2^)+(0.2000P)^2^] where P=(Fo^2^+2Fc^2^)/3'
_refine_ls_weighting_scheme calc
_refine_ls_wR_factor_gt 0.4424
_refine_ls_wR_factor_ref 0.4650
_reflns_number_gt 12569
_reflns_number_total 19962
_reflns_threshold_expression >2\s(I)
_cod_data_source_file ja4043609_si_004.cif
_cod_data_source_block c2m
_cod_original_cell_volume 113758(39)
_cod_original_formula_sum 'C456 H264 Ag19.20 B23 F92 N110.40 Pd12'
_cod_database_code 4120366

loop_
_symmetry_equiv_pos_as_xyz
'x, y, z'
'-x, y, -z'
'x+1/2, y+1/2, z'
'-x+1/2, y+1/2, -z'
'-x, -y, -z'
'x, -y, z'
'-x+1/2, -y+1/2, -z'
'x+1/2, -y+1/2, z'

loop_
_atom_site_label
_atom_site_type_symbol
_atom_site_fract_x
_atom_site_fract_y
_atom_site_fract_z
_atom_site_U_iso_or_equiv
_atom_site_adp_type
_atom_site_occupancy
_atom_site_symmetry_multiplicity
_atom_site_calc_flag
_atom_site_refinement_flags
_atom_site_disorder_assembly
_atom_site_disorder_group
N1A N 0.2921(4) 0.2179(3) 0.4542(5) 0.246(6) Uani 1 1 d GU . .
C1A C 0.3025(4) 0.2093(2) 0.4366(7) 0.259(7) Uani 1 1 d GU . .
H1 H 0.3128 0.1959 0.4466 0.311 Uiso 1 1 calc R . .
C2A C 0.2974(5) 0.2206(4) 0.4041(7) 0.273(7) Uani 1 1 d GU . .
H2 H 0.3044 0.2149 0.3924 0.327 Uiso 1 1 calc R . .
C3A C 0.2820(5) 0.2406(3) 0.3892(5) 0.278(7) Uani 1 1 d GDU . .
C4A C 0.2716(4) 0.2492(2) 0.4067(7) 0.260(7) Uani 1 1 d GU . .
H3 H 0.2613 0.2626 0.3967 0.312 Uiso 1 1 calc R . .
C5A C 0.2767(4) 0.2378(3) 0.4392(6) 0.260(7) Uani 1 1 d GU . .
H4 H 0.2697 0.2436 0.4510 0.312 Uiso 1 1 calc R . .
N2A N 0.2916(4) 0.2177(3) 0.1298(7) 0.236(6) Uani 1 1 d GU . .
C6A C 0.3024(4) 0.2095(2) 0.1687(7) 0.254(7) Uani 1 1 d GU . .
H5 H 0.3130 0.1962 0.1798 0.305 Uiso 1 1 calc R . .
C7A C 0.2974(4) 0.2211(4) 0.1909(5) 0.276(7) Uani 1 1 d GU . .
H6 H 0.3046 0.2156 0.2169 0.331 Uiso 1 1 calc R . .
C8A C 0.2815(5) 0.2409(3) 0.1742(7) 0.275(7) Uani 1 1 d GDU . .
C9A C 0.2706(4) 0.2491(2) 0.1353(8) 0.261(7) Uani 1 1 d GU . .
H7 H 0.2600 0.2623 0.1242 0.314 Uiso 1 1 calc R . .
C10A C 0.2757(4) 0.2375(3) 0.1131(5) 0.256(7) Uani 1 1 d GU . .
H8 H 0.2684 0.2430 0.0871 0.307 Uiso 1 1 calc R . .
C11A C 0.2776(8) 0.2506(5) 0.3556(9) 0.303(9) Uani 1 1 d DU . .
C12A C 0.2732(8) 0.2598(5) 0.3267(9) 0.322(9) Uani 1 1 d DU . .
C13A C 0.2775(8) 0.2482(4) 0.2009(10) 0.312(9) Uani 1 1 d DU . .
C14A C 0.2742(8) 0.2622(4) 0.2174(11) 0.324(9) Uani 1 1 d DU . .
N3A N 0.2707(4) 0.2611(3) 0.2730(9) 0.325(8) Uani 1 1 d GU G .
C16A C 0.2603(6) 0.2722(4) 0.2888(6) 0.335(8) Uani 1 1 d GDU . .
C17A C 0.2430(6) 0.2913(4) 0.2683(9) 0.360(9) Uani 1 1 d GU . .
H9 H 0.2361 0.2987 0.2789 0.432 Uiso 1 1 calc R . .
C18A C 0.2360(5) 0.2992(3) 0.2319(8) 0.365(10) Uani 1 1 d GU . .
H10 H 0.2244 0.3120 0.2182 0.438 Uiso 1 1 calc R . .
C19A C 0.2463(6) 0.2881(5) 0.2161(6) 0.344(9) Uani 1 1 d GU . .
H11 H 0.2416 0.2935 0.1918 0.412 Uiso 1 1 calc R . .
C20A C 0.2636(6) 0.2691(4) 0.2366(9) 0.331(8) Uani 1 1 d GDU . .
N1B N 0.2579(4) 0.1857(3) 0.0630(7) 0.191(8) Uani 1 1 d GU . .
C1B C 0.2590(4) 0.1665(3) 0.0816(5) 0.262(13) Uani 1 1 d GU . .
H12 H 0.2778 0.1615 0.1081 0.314 Uiso 1 1 calc R . .
C2B C 0.2320(6) 0.1549(3) 0.0605(8) 0.278(14) Uani 1 1 d GU . .
H13 H 0.2327 0.1421 0.0729 0.333 Uiso 1 1 calc R . .
C3B C 0.2038(4) 0.1624(3) 0.0209(8) 0.232(12) Uani 1 1 d GU . .
C4B C 0.2027(4) 0.1816(4) 0.0023(6) 0.246(12) Uani 1 1 d GU . .
H14 H 0.1838 0.1866 -0.0242 0.295 Uiso 1 1 calc R . .
C5B C 0.2297(6) 0.1932(2) 0.0234(7) 0.237(12) Uani 1 1 d GU . .
H15 H 0.2289 0.2060 0.0110 0.284 Uiso 1 1 calc R . .
N2B N 0.0962(5) 0.0235(2) 0.0625(7) 0.183(7) Uani 1 1 d GU . .
C6B C 0.1247(4) 0.0310(3) 0.0806(5) 0.239(12) Uani 1 1 d GU . .
H16 H 0.1429 0.0248 0.1063 0.287 Uiso 1 1 calc R . .
C7B C 0.1261(4) 0.0478(3) 0.0603(8) 0.267(13) Uani 1 1 d GU . .
H17 H 0.1452 0.0528 0.0724 0.320 Uiso 1 1 calc R . .
C8B C 0.0989(6) 0.0570(3) 0.0218(8) 0.252(12) Uani 1 1 d GU . .
C9B C 0.0704(4) 0.0495(3) 0.0037(6) 0.252(12) Uani 1 1 d GU . .
H18 H 0.0522 0.0557 -0.0221 0.302 Uiso 1 1 calc R . .
C10B C 0.0690(4) 0.0327(3) 0.0240(7) 0.236(13) Uani 1 1 d GU . .
H19 H 0.0499 0.0277 0.0119 0.283 Uiso 1 1 calc R . .
C11B C 0.1788(7) 0.1503(6) 0.0013(12) 0.327(18) Uani 1 1 d DU . .
C12B C 0.1545(8) 0.1404(6) -0.0201(13) 0.331(17) Uani 1 1 d DU . .
C13B C 0.1010(10) 0.0748(7) 0.0009(14) 0.329(19) Uani 1 1 d DU . .
C14B C 0.0979(12) 0.0871(7) -0.0241(16) 0.39(3) Uani 1 1 d DU . .
N3B N 0.1249(5) 0.1141(5) -0.0189(7) 0.361(12) Uani 1 1 d GU H .
C16B C 0.1261(5) 0.1311(5) -0.0392(10) 0.389(15) Uani 1 1 d GU . .
C17B C 0.0991(7) 0.1381(4) -0.0806(10) 0.458(17) Uani 1 1 d GU . .
H20 H 0.0999 0.1495 -0.0942 0.549 Uiso 1 1 calc R . .
C18B C 0.0710(5) 0.1282(5) -0.1019(8) 0.493(19) Uani 1 1 d GU . .
H21 H 0.0529 0.1329 -0.1296 0.592 Uiso 1 1 calc R . .
C19B C 0.0698(5) 0.1112(5) -0.0816(10) 0.452(17) Uani 1 1 d GU . .
H22 H 0.0510 0.1046 -0.0959 0.542 Uiso 1 1 calc R . .
C20B C 0.0968(7) 0.1041(4) -0.0402(10) 0.413(17) Uani 1 1 d GU . .
N1C N 0.0972(6) 0.0233(2) 0.1304(7) 0.189(8) Uani 1 1 d GU . .
C1C C 0.1253(4) 0.0311(3) 0.1697(7) 0.228(12) Uani 1 1 d GU . .
H23 H 0.1439 0.0254 0.1807 0.273 Uiso 1 1 calc R . .
C2C C 0.1258(4) 0.0474(4) 0.1925(5) 0.263(13) Uani 1 1 d GU . .
H24 H 0.1446 0.0527 0.2188 0.315 Uiso 1 1 calc R . .
C3C C 0.0981(6) 0.0559(3) 0.1761(7) 0.244(12) Uani 1 1 d GU . .
C4C C 0.0700(4) 0.0481(3) 0.1368(8) 0.242(12) Uani 1 1 d GU . .
H25 H 0.0515 0.0537 0.1258 0.290 Uiso 1 1 calc R . .
C5C C 0.0696(4) 0.0317(3) 0.1140(5) 0.230(12) Uani 1 1 d GU . .
H26 H 0.0508 0.0265 0.0877 0.276 Uiso 1 1 calc R . .
N2C N 0.2583(4) 0.1851(3) 0.4526(5) 0.194(8) Uani 1 1 d GU . .
C6C C 0.2587(4) 0.1658(4) 0.4360(7) 0.258(13) Uani 1 1 d GU . .
H27 H 0.2773 0.1603 0.4469 0.310 Uiso 1 1 calc R . .
C7C C 0.2312(6) 0.1545(3) 0.4031(7) 0.264(13) Uani 1 1 d GU . .
H28 H 0.2314 0.1416 0.3920 0.316 Uiso 1 1 calc R . .
C8C C 0.2034(4) 0.1626(4) 0.3868(6) 0.245(12) Uani 1 1 d GU . .
C9C C 0.2030(4) 0.1820(4) 0.4034(7) 0.254(13) Uani 1 1 d GU . .
H29 H 0.1844 0.1874 0.3925 0.305 Uiso 1 1 calc R . .
C10C C 0.2305(6) 0.1932(2) 0.4363(7) 0.225(11) Uani 1 1 d GU . .
H30 H 0.2303 0.2062 0.4474 0.270 Uiso 1 1 calc R . .
C11C C 0.0993(8) 0.0737(6) 0.1993(12) 0.296(16) Uani 1 1 d DU . .
C12C C 0.0994(9) 0.0859(6) 0.2217(13) 0.33(2) Uani 1 1 d DU . .
C13C C 0.1783(8) 0.1504(5) 0.3561(13) 0.295(16) Uani 1 1 d DU . .
C14C C 0.1543(8) 0.1403(6) 0.3284(13) 0.302(16) Uani 1 1 d DU . .
N3C N 0.1247(5) 0.1147(5) 0.2695(11) 0.388(13) Uani 1 1 d GU I .
C16C C 0.0966(8) 0.1053(4) 0.2330(10) 0.425(18) Uani 1 1 d GU . .
C17C C 0.0693(5) 0.1126(5) 0.2192(9) 0.462(18) Uani 1 1 d GU . .
H31 H 0.0505 0.1063 0.1948 0.554 Uiso 1 1 calc R . .
C18C C 0.0700(5) 0.1293(5) 0.2418(12) 0.470(17) Uani 1 1 d GU . .
H32 H 0.0517 0.1342 0.2326 0.564 Uiso 1 1 calc R . .
C19C C 0.0981(8) 0.1387(4) 0.2783(11) 0.467(18) Uani 1 1 d GU . .
H33 H 0.0986 0.1499 0.2934 0.560 Uiso 1 1 calc R . .
C20C C 0.1255(5) 0.1314(5) 0.2921(8) 0.419(17) Uani 1 1 d GU . .
N1D N 0.3388(4) 0.2177(3) 0.1311(7) 0.193(8) Uani 1 1 d GU . .
C1D C 0.3668(5) 0.2097(3) 0.1704(7) 0.244(12) Uani 1 1 d GU . .
H34 H 0.3672 0.1968 0.1822 0.293 Uiso 1 1 calc R . .
C2D C 0.3941(4) 0.2210(4) 0.1920(5) 0.277(14) Uani 1 1 d GU . .
H35 H 0.4128 0.2156 0.2183 0.333 Uiso 1 1 calc R . .
C3D C 0.3935(4) 0.2403(3) 0.1743(7) 0.244(11) Uani 1 1 d GU . .
C4D C 0.3655(6) 0.2483(3) 0.1350(8) 0.252(12) Uani 1 1 d GU . .
H36 H 0.3651 0.2612 0.1232 0.302 Uiso 1 1 calc R . .
C5D C 0.3382(4) 0.2370(3) 0.1134(5) 0.231(11) Uani 1 1 d GU . .
H37 H 0.3195 0.2423 0.0872 0.277 Uiso 1 1 calc R . .
N2D N 0.6613(4) 0.2179(3) 0.4537(5) 0.200(8) Uani 1 1 d GU . .
C6D C 0.6333(6) 0.2095(2) 0.4364(7) 0.245(12) Uani 1 1 d GU . .
H38 H 0.6330 0.1964 0.4470 0.294 Uiso 1 1 calc R . .
C7D C 0.6059(4) 0.2207(4) 0.4033(7) 0.268(13) Uani 1 1 d GU . .
H39 H 0.5872 0.2151 0.3917 0.321 Uiso 1 1 calc R . .
C8D C 0.6063(4) 0.2403(3) 0.3875(6) 0.259(12) Uani 1 1 d GU . .
C9D C 0.6343(6) 0.2488(3) 0.4048(7) 0.250(12) Uani 1 1 d GU . .
H40 H 0.6346 0.2619 0.3942 0.300 Uiso 1 1 calc R . .
C10D C 0.6617(4) 0.2376(4) 0.4379(7) 0.237(12) Uani 1 1 d GU . .
H41 H 0.6804 0.2432 0.4494 0.284 Uiso 1 1 calc R . .
C11D C 0.4241(7) 0.2495(5) 0.1994(12) 0.296(14) Uani 1 1 d DU . .
C12D C 0.4461(7) 0.2613(6) 0.2170(12) 0.330(18) Uani 1 1 d DU . .
C13D C 0.5746(8) 0.2501(5) 0.3505(13) 0.286(14) Uani 1 1 d DU . .
C14D C 0.5521(8) 0.2616(6) 0.3245(14) 0.35(2) Uani 1 1 d DU . .
N3D N 0.4997(7) 0.2594(3) 0.2684(10) 0.386(13) Uani 1 1 d GU J .
C16D C 0.4717(5) 0.2688(5) 0.2317(10) 0.417(17) Uani 1 1 d GU . .
C17D C 0.4714(5) 0.2886(5) 0.2154(9) 0.471(18) Uani 1 1 d GU . .
H42 H 0.4526 0.2949 0.1909 0.565 Uiso 1 1 calc R . .
C18D C 0.4991(7) 0.2989(4) 0.2358(11) 0.496(19) Uani 1 1 d GU . .
H43 H 0.4989 0.3122 0.2250 0.595 Uiso 1 1 calc R . .
C19D C 0.5271(5) 0.2895(5) 0.2725(11) 0.488(19) Uani 1 1 d GU . .
H44 H 0.5457 0.2965 0.2862 0.586 Uiso 1 1 calc R . .
C20D C 0.5274(5) 0.2698(5) 0.2888(8) 0.438(18) Uani 1 1 d GU . .
N1E N 0.3049(4) 0.1851(3) 0.0622(6) 0.198(7) Uani 1 1 d GU . .
C1E C 0.3213(4) 0.1655(3) 0.0794(5) 0.264(11) Uani 1 1 d GU . .
H45 H 0.3284 0.1600 0.1052 0.317 Uiso 1 1 calc R . .
C2E C 0.3271(4) 0.1543(2) 0.0578(7) 0.270(12) Uani 1 1 d GU . .
H46 H 0.3381 0.1411 0.0693 0.324 Uiso 1 1 calc R . .
C3E C 0.3165(5) 0.1625(3) 0.0191(7) 0.243(10) Uani 1 1 d GU . .
C4E C 0.3001(4) 0.1821(3) 0.0020(5) 0.235(9) Uani 1 1 d GU . .
H47 H 0.2930 0.1877 -0.0238 0.282 Uiso 1 1 calc R . .
C5E C 0.2943(3) 0.1934(2) 0.0236(7) 0.229(10) Uani 1 1 d GU . .
H48 H 0.2834 0.2065 0.0121 0.275 Uiso 1 1 calc R . .
N2E N 0.4668(3) 0.0231(2) 0.0638(8) 0.207(9) Uani 1 1 d GU . .
C6E C 0.4557(5) 0.0313(3) 0.0808(6) 0.250(11) Uani 1 1 d GU . .
H49 H 0.4631 0.0257 0.1067 0.300 Uiso 1 1 calc R . .
C7E C 0.4337(5) 0.0479(3) 0.0589(9) 0.278(14) Uani 1 1 d GU . .
H50 H 0.4264 0.0534 0.0702 0.334 Uiso 1 1 calc R . .
C8E C 0.4228(4) 0.0564(3) 0.0201(8) 0.267(12) Uani 1 1 d GU . .
C9E C 0.4338(5) 0.0482(4) 0.0031(6) 0.247(11) Uani 1 1 d GU . .
H51 H 0.4264 0.0538 -0.0228 0.296 Uiso 1 1 calc R . .
C10E C 0.4558(5) 0.0316(4) 0.0250(8) 0.231(12) Uani 1 1 d GU . .
H52 H 0.4632 0.0261 0.0137 0.277 Uiso 1 1 calc R . .
C11E C 0.3238(9) 0.1504(6) -0.0002(12) 0.304(16) Uani 1 1 d DU . .
C12E C 0.3231(9) 0.1412(7) -0.0258(13) 0.327(17) Uani 1 1 d DU . .
C13E C 0.3978(9) 0.0762(7) -0.0015(13) 0.315(14) Uani 1 1 d DU . .
C14E C 0.3739(11) 0.0868(8) -0.0264(16) 0.40(2) Uani 1 1 d DU . .
N3E N 0.3545(7) 0.1146(5) -0.0207(8) 0.423(11) Uani 1 1 d GU K .
C16E C 0.3356(7) 0.1330(5) -0.0384(10) 0.427(11) Uani 1 1 d GU . .
C17E C 0.3238(6) 0.1420(4) -0.0773(10) 0.436(12) Uani 1 1 d GU . .
H53 H 0.3111 0.1543 -0.0891 0.523 Uiso 1 1 calc R . .
C18E C 0.3310(7) 0.1326(5) -0.0986(8) 0.452(12) Uani 1 1 d GU . .
H54 H 0.3231 0.1387 -0.1246 0.543 Uiso 1 1 calc R . .
C19E C 0.3499(7) 0.1143(5) -0.0810(10) 0.451(12) Uani 1 1 d GU . .
H55 H 0.3547 0.1080 -0.0952 0.541 Uiso 1 1 calc R . .
C20E C 0.3617(6) 0.1052(4) -0.0420(10) 0.442(12) Uani 1 1 d GU . .
N1F N 0.5334(3) 0.0233(2) 0.1320(8) 0.197(8) Uani 1 1 d GU . .
C1F C 0.5449(5) 0.0328(4) 0.1704(8) 0.241(11) Uani 1 1 d GU . .
H56 H 0.5379 0.0281 0.1825 0.289 Uiso 1 1 calc R . .
C2F C 0.5670(5) 0.0493(4) 0.1906(5) 0.279(14) Uani 1 1 d GU . .
H57 H 0.5746 0.0557 0.2163 0.335 Uiso 1 1 calc R . .
C3F C 0.5775(4) 0.0564(3) 0.1725(9) 0.262(13) Uani 1 1 d GU . .
C4F C 0.5661(6) 0.0469(4) 0.1340(9) 0.256(12) Uani 1 1 d GU . .
H58 H 0.5731 0.0516 0.1219 0.307 Uiso 1 1 calc R . .
C5F C 0.5440(5) 0.0303(3) 0.1138(6) 0.220(10) Uani 1 1 d GU . .
H59 H 0.5363 0.0240 0.0881 0.264 Uiso 1 1 calc R . .
N2F N 0.6950(4) 0.1847(4) 0.4533(5) 0.194(8) Uani 1 1 d GU . .
C6F C 0.6781(4) 0.1653(4) 0.4363(7) 0.252(13) Uani 1 1 d GU . .
H60 H 0.6707 0.1595 0.4473 0.303 Uiso 1 1 calc R . .
C7F C 0.6724(4) 0.1546(3) 0.4028(8) 0.279(15) Uani 1 1 d GU . .
H61 H 0.6612 0.1416 0.3914 0.335 Uiso 1 1 calc R . .
C8F C 0.6836(5) 0.1632(4) 0.3863(6) 0.253(12) Uani 1 1 d GU . .
C9F C 0.7004(5) 0.1826(4) 0.4034(8) 0.254(13) Uani 1 1 d GU . .
H62 H 0.7079 0.1884 0.3923 0.305 Uiso 1 1 calc R . .
C10F C 0.7061(4) 0.1934(2) 0.4369(8) 0.224(11) Uani 1 1 d GU . .
H63 H 0.7174 0.2063 0.4483 0.269 Uiso 1 1 calc R . .
C11F C 0.6019(8) 0.0740(6) 0.2008(12) 0.301(14) Uani 1 1 d DU . .
C12F C 0.6237(9) 0.0866(6) 0.2237(14) 0.346(18) Uani 1 1 d DU . .
C13F C 0.6779(9) 0.1497(6) 0.3555(13) 0.275(15) Uani 1 1 d DU . .
C14F C 0.6742(10) 0.1416(7) 0.3264(13) 0.309(17) Uani 1 1 d DU . .
N3F N 0.6455(7) 0.1145(5) 0.2709(11) 0.426(11) Uani 1 1 d GU L .
C16F C 0.6382(6) 0.1049(4) 0.2353(10) 0.438(12) Uani 1 1 d GU . .
C17F C 0.6505(8) 0.1134(5) 0.2204(9) 0.453(12) Uani 1 1 d GU . .
H64 H 0.6457 0.1070 0.1966 0.543 Uiso 1 1 calc R . .
C18F C 0.6700(7) 0.1315(5) 0.2409(11) 0.457(12) Uani 1 1 d GU . .
H65 H 0.6782 0.1372 0.2309 0.548 Uiso 1 1 calc R . .
C19F C 0.6772(6) 0.1411(4) 0.2765(11) 0.448(12) Uani 1 1 d GU . .
H66 H 0.6903 0.1532 0.2902 0.538 Uiso 1 1 calc R . .
C20F C 0.6650(7) 0.1326(5) 0.2914(9) 0.433(12) Uani 1 1 d GU . .
Pd1 Pd 0.29814(4) 0.20184(3) 0.49996(7) 0.1781(16) Uani 1 1 d . . .
Pd2 Pd 0.29817(4) 0.20183(3) 0.09634(7) 0.1780(16) Uani 1 1 d . . .
Pd3M Pd 0.09635(5) 0.0000 0.09644(10) 0.1769(18) Uani 1 2 d S . .
Pd4M Pd 0.50001(7) 0.0000 0.09628(10) 0.1774(18) Uani 1 2 d S . .
Ag1A Ag 0.28920(13) 0.22797(7) 0.28923(18) 0.399(3) Uani 0.80 1 d P . .
Ag1B Ag 0.16643(10) 0.10556(7) 0.04395(18) 0.395(3) Uani 0.80 1 d P . .
Ag1C Ag 0.16636(10) 0.10539(7) 0.28868(17) 0.396(3) Uani 0.80 1 d P . .
Ag1D Ag 0.50002(8) 0.22792(7) 0.28885(17) 0.398(3) Uani 0.80 1 d P . .
Ag1E Ag 0.37766(12) 0.10567(7) 0.04407(18) 0.399(3) Uani 0.80 1 d P . .
Ag1F Ag 0.62241(12) 0.10559(7) 0.28891(17) 0.399(3) Uani 0.80 1 d P . .
B1 B 0.3386(8) 0.1549(6) 0.4759(12) 0.75(2) Uani 1 1 d DU . .
F11 F 0.3372(8) 0.1620(5) 0.5050(13) 0.624(19) Uani 1 1 d DU . .
F12 F 0.3542(11) 0.1706(6) 0.4741(17) 0.82(3) Uani 1 1 d DU . .
F13 F 0.3091(8) 0.1483(7) 0.4370(13) 0.78(2) Uani 1 1 d DU . .
F14 F 0.3584(9) 0.1372(5) 0.4990(14) 0.75(2) Uani 1 1 d DU . .
B2 B 0.2561(8) 0.2526(5) 0.5063(11) 0.257(16) Uani 0.50 1 d PDU A -1
F21 F 0.2671(7) 0.2683(4) 0.4967(11) 0.288(15) Uani 0.50 1 d PDU A -1
F22 F 0.2763(7) 0.2511(5) 0.5515(10) 0.310(15) Uani 0.50 1 d PDU A -1
F23 F 0.2585(7) 0.2332(5) 0.4927(13) 0.192(12) Uani 0.50 1 d PDU A -1
F24 F 0.2287(7) 0.2597(6) 0.4914(14) 0.247(18) Uani 0.50 1 d PDU A -1
B3 B 0.3392(8) 0.1552(6) 0.2024(12) 0.81(2) Uani 1 1 d DU . .
F31 F 0.3369(8) 0.1640(6) 0.1705(13) 0.614(19) Uani 1 1 d DU . .
F32 F 0.3094(8) 0.1498(8) 0.1829(18) 0.89(3) Uani 1 1 d DU . .
F33 F 0.3545(12) 0.1700(7) 0.2374(13) 0.91(3) Uani 1 1 d DU . .
F34 F 0.3585(9) 0.1372(6) 0.2172(14) 0.77(3) Uani 1 1 d DU . .
B4 B 0.2503(8) 0.2535(6) 0.0064(12) 0.259(16) Uani 0.50 1 d PDU B -1
F41 F 0.2663(9) 0.2338(6) 0.0233(14) 0.198(12) Uani 0.50 1 d PDU B -1
F42 F 0.2393(11) 0.2614(7) -0.0327(13) 0.212(15) Uani 0.50 1 d PDU B -1
F43 F 0.2692(7) 0.2689(5) 0.0393(12) 0.352(18) Uani 0.50 1 d PDU B -1
F44 F 0.2246(6) 0.2500(5) -0.0004(11) 0.269(12) Uani 0.50 1 d PDU B -1
B5 B 0.1976(7) 0.0063(6) 0.1939(12) 0.56(3) Uani 0.50 1 d PDU C -1
F51 F 0.1913(10) 0.0120(8) 0.1567(14) 0.63(3) Uani 0.50 1 d PDU C -1
F52 F 0.1725(7) -0.0057(6) 0.1798(15) 0.49(2) Uani 0.50 1 d PDU C -1
F53 F 0.2014(10) 0.0252(7) 0.2154(17) 0.59(3) Uani 0.50 1 d PDU C -1
F54 F 0.2242(6) -0.0066(6) 0.2219(15) 0.56(3) Uani 0.50 1 d PDU C -1
B6 B 0.0003(8) -0.0022(6) 0.0090(13) 0.205(19) Uani 0.25 1 d PDU D -1
F61 F -0.0003(17) -0.0251(5) 0.012(2) 0.18(2) Uani 0.25 1 d PDU D -1
F62 F 0.0270(12) 0.0037(13) 0.019(2) 0.195(18) Uani 0.25 1 d PDU D -1
F63 F 0.0009(10) 0.0080(5) 0.0388(15) 0.22(2) Uani 0.25 1 d PDU D -1
F64 F -0.0264(12) 0.0045(12) -0.0337(13) 0.192(17) Uani 0.25 1 d PDU D -1
B7 B 0.4939(11) -0.0109(10) 0.1893(16) 0.77(4) Uani 0.50 1 d PDU E -1
F71 F 0.5141(17) -0.0287(11) 0.209(2) 0.76(3) Uani 0.50 1 d PDU E -1
F72 F 0.4631(12) -0.0182(12) 0.1592(19) 0.81(4) Uani 0.50 1 d PDU E -1
F73 F 0.4983(16) 0.0024(9) 0.168(2) 0.74(3) Uani 0.50 1 d PDU E -1
F74 F 0.4997(15) 0.0018(11) 0.2217(17) 0.78(3) Uani 0.50 1 d PDU E -1
B8 B 0.5078(8) -0.0014(5) 0.0075(12) 0.173(18) Uani 0.25 1 d PDU F -1
F81 F 0.5117(8) -0.0242(4) 0.011(2) 0.163(17) Uani 0.25 1 d PDU F -1
F82 F 0.4918(12) 0.0046(12) 0.019(2) 0.136(16) Uani 0.25 1 d PDU F -1
F83 F 0.5369(8) 0.0089(4) 0.0362(14) 0.198(19) Uani 0.25 1 d PDU F -1
F84 F 0.4910(12) 0.0052(12) -0.0355(12) 0.162(18) Uani 0.25 1 d PDU F -1
B2B B 0.7135(16) 0.2023(12) 0.329(3) 0.55(4) Uiso 0.25 1 d PDU . .
F21B F 0.686(2) 0.1900(17) 0.300(4) 0.56(4) Uiso 0.25 1 d PDU . .
F22B F 0.714(3) 0.2182(16) 0.306(4) 0.55(4) Uiso 0.25 1 d PDU . .
F23B F 0.739(2) 0.1883(16) 0.351(4) 0.54(4) Uiso 0.25 1 d PDU . .
F24B F 0.715(3) 0.2130(18) 0.359(3) 0.55(4) Uiso 0.25 1 d PDU . .
B2C B 0.6151(14) 0.3100(10) 0.351(2) 0.47(3) Uiso 0.25 1 d PDU . .
F21C F 0.6365(18) 0.2957(13) 0.359(3) 0.47(3) Uiso 0.25 1 d PDU . .
F22C F 0.5889(17) 0.3108(15) 0.305(2) 0.47(3) Uiso 0.25 1 d PDU . .
F23C F 0.607(2) 0.3031(14) 0.372(3) 0.46(3) Uiso 0.25 1 d PDU . .
F24C F 0.629(2) 0.3307(11) 0.367(3) 0.47(3) Uiso 0.25 1 d PDU . .
B4B B 0.1141(14) 0.1905(10) -0.117(2) 0.46(3) Uiso 0.25 1 d PDU . .
F41B F 0.0871(16) 0.1898(14) -0.127(3) 0.46(3) Uiso 0.25 1 d PDU . .
F42B F 0.1344(18) 0.2052(13) -0.083(3) 0.48(3) Uiso 0.25 1 d PDU . .
F43B F 0.1279(19) 0.1699(11) -0.105(3) 0.46(3) Uiso 0.25 1 d PDU . .
F44B F 0.108(2) 0.1965(14) -0.154(3) 0.46(3) Uiso 0.25 1 d PDU . .
B4C B 0.2860(18) 0.2009(13) -0.094(3) 0.60(5) Uiso 0.25 1 d PDU . .
F41C F 0.288(3) 0.212(2) -0.064(4) 0.61(5) Uiso 0.25 1 d PDU . .
F42C F 0.312(2) 0.1876(19) -0.071(4) 0.60(5) Uiso 0.25 1 d PDU . .
F43C F 0.259(2) 0.1878(19) -0.122(4) 0.60(5) Uiso 0.25 1 d PDU . .
F44C F 0.285(3) 0.2165(19) -0.119(4) 0.60(5) Uiso 0.25 1 d PDU . .
B6B B -0.0002(13) 0.0741(9) 0.121(2) 0.45(3) Uiso 0.25 1 d PDU . .
F61B F 0.0257(15) 0.0631(13) 0.159(2) 0.45(3) Uiso 0.25 1 d PDU . .
F62B F 0.001(2) 0.0742(14) 0.090(3) 0.47(3) Uiso 0.25 1 d PDU . .
F63B F 0.000(2) 0.0957(9) 0.132(3) 0.46(3) Uiso 0.25 1 d PDU . .
F64B F -0.0271(15) 0.0634(12) 0.104(3) 0.44(3) Uiso 0.25 1 d PDU . .
N11A N 0.357(3) 0.185(2) 0.299(5) 0.59(9) Uiso 0.40(5) 1 d P G 1
N12A N 0.362(3) 0.192(2) 0.427(5) 0.59(9) Uiso 0.40(5) 1 d P G 1
N13A N 0.350(2) 0.2207(16) 0.388(4) 0.48(7) Uiso 0.40(5) 1 d P G 2
N14A N 0.345(2) 0.2191(18) 0.308(4) 0.51(8) Uiso 0.40(5) 1 d P G 2
N11B N 0.1953(16) 0.0686(11) 0.100(3) 0.33(5) Uiso 0.39(5) 1 d P H 1
N12B N 0.238(2) 0.1034(16) 0.102(3) 0.44(6) Uiso 0.39(5) 1 d P H 1
N13B N 0.182(2) 0.0520(15) 0.053(4) 0.44(6) Uiso 0.41(5) 1 d P H 2
N14B N 0.2276(19) 0.1213(15) 0.121(3) 0.42(6) Uiso 0.41(5) 1 d P H 2
N11C N 0.230(2) 0.1004(18) 0.368(4) 0.34(7) Uiso 0.26(4) 1 d P I 1
N12C N 0.1891(19) 0.0806(13) 0.267(3) 0.25(5) Uiso 0.26(4) 1 d P I 1
N13C N 0.2240(18) 0.1231(14) 0.328(3) 0.53(6) Uiso 0.54(4) 1 d P I 2
N14C N 0.1989(19) 0.0641(15) 0.306(3) 0.52(5) Uiso 0.54(4) 1 d P I 2
N11D N 0.5361(15) 0.1920(11) 0.341(3) 0.35(5) Uiso 0.41(5) 1 d P J 1
N12D N 0.4653(18) 0.2007(12) 0.291(3) 0.39(5) Uiso 0.41(5) 1 d P J 1
N13D N 0.462(2) 0.1934(14) 0.247(4) 0.43(6) Uiso 0.39(5) 1 d P J 2
N14D N 0.539(2) 0.2091(17) 0.382(4) 0.47(7) Uiso 0.39(5) 1 d P J 2
N11E N 0.349(2) 0.0963(15) 0.076(3) 0.35(6) Uiso 0.30(4) 1 d P K 1
N12E N 0.425(2) 0.0844(16) 0.115(4) 0.37(6) Uiso 0.30(4) 1 d P K 1
N13E N 0.3876(16) 0.1197(12) 0.110(3) 0.43(5) Uiso 0.50(4) 1 d P K 2
N14E N 0.397(2) 0.0628(14) 0.099(3) 0.50(5) Uiso 0.50(4) 1 d P K 2
N11F N 0.625(3) 0.0586(17) 0.309(4) 0.36(6) Uiso 0.28(4) 1 d P L 1
N12F N 0.6135(18) 0.1169(13) 0.336(3) 0.29(6) Uiso 0.28(4) 1 d P L 1
N13F N 0.594(2) 0.0696(13) 0.291(3) 0.49(5) Uiso 0.52(4) 1 d P L 2
N14F N 0.666(2) 0.0924(15) 0.390(3) 0.57(6) Uiso 0.52(4) 1 d P L 2

loop_
_atom_site_aniso_label
_atom_site_aniso_U_11
_atom_site_aniso_U_22
_atom_site_aniso_U_33
_atom_site_aniso_U_23
_atom_site_aniso_U_13
_atom_site_aniso_U_12
N1A 0.368(12) 0.279(12) 0.254(13) 0.068(10) 0.278(10) 0.068(10)
C1A 0.375(12) 0.285(12) 0.261(13) 0.069(10) 0.275(11) 0.075(10)
C2A 0.382(12) 0.292(12) 0.268(13) 0.065(10) 0.274(11) 0.081(10)
C3A 0.390(11) 0.296(11) 0.269(12) 0.067(10) 0.276(10) 0.082(9)
C4A 0.379(12) 0.290(12) 0.263(13) 0.063(10) 0.280(11) 0.080(10)
C5A 0.373(12) 0.283(12) 0.262(13) 0.068(11) 0.273(11) 0.072(10)
N2A 0.352(11) 0.275(12) 0.280(13) 0.058(11) 0.294(11) 0.063(10)
C6A 0.363(11) 0.281(12) 0.285(14) 0.055(11) 0.288(11) 0.072(10)
C7A 0.377(11) 0.288(12) 0.291(13) 0.059(11) 0.281(11) 0.073(10)
C8A 0.382(11) 0.290(11) 0.291(13) 0.058(10) 0.287(10) 0.077(9)
C9A 0.372(11) 0.285(12) 0.285(13) 0.059(11) 0.288(11) 0.071(10)
C10A 0.362(12) 0.277(12) 0.286(13) 0.055(11) 0.285(11) 0.068(10)
C11A 0.410(11) 0.310(11) 0.279(13) 0.065(10) 0.276(11) 0.088(10)
C12A 0.429(11) 0.322(11) 0.285(13) 0.064(10) 0.278(11) 0.097(10)
C13A 0.409(11) 0.305(11) 0.300(13) 0.058(10) 0.279(11) 0.081(10)
C14A 0.426(11) 0.319(11) 0.300(13) 0.057(10) 0.283(10) 0.091(10)
N3A 0.442(11) 0.330(11) 0.290(13) 0.059(10) 0.290(10) 0.105(10)
C16A 0.444(11) 0.332(11) 0.292(12) 0.064(10) 0.283(10) 0.105(10)
C17A 0.459(12) 0.345(12) 0.300(13) 0.063(11) 0.277(11) 0.110(10)
C18A 0.462(12) 0.348(12) 0.304(14) 0.062(11) 0.278(11) 0.112(11)
C19A 0.454(12) 0.342(12) 0.298(13) 0.056(11) 0.288(11) 0.112(10)
C20A 0.442(11) 0.331(11) 0.296(12) 0.056(10) 0.288(10) 0.104(9)
N1B 0.193(16) 0.182(15) 0.25(2) 0.039(15) 0.173(16) -0.004(15)
C1B 0.21(2) 0.23(2) 0.29(3) 0.07(2) 0.156(19) -0.025(18)
C2B 0.23(2) 0.23(2) 0.30(3) 0.06(2) 0.16(2) -0.03(2)
C3B 0.18(2) 0.23(2) 0.29(3) 0.08(2) 0.17(2) -0.02(2)
C4B 0.190(19) 0.22(2) 0.30(3) 0.081(19) 0.160(19) -0.038(16)
C5B 0.21(2) 0.22(2) 0.27(3) 0.057(19) 0.16(2) 0.014(19)
N2B 0.177(17) 0.169(13) 0.21(2) 0.006(14) 0.138(17) -0.033(14)
C6B 0.173(18) 0.23(2) 0.25(2) 0.041(19) 0.131(18) -0.026(18)
C7B 0.20(2) 0.26(2) 0.27(3) 0.06(2) 0.148(19) -0.035(19)
C8B 0.20(2) 0.24(2) 0.30(3) 0.05(2) 0.17(2) -0.023(19)
C9B 0.185(18) 0.23(2) 0.29(2) 0.069(19) 0.148(18) -0.060(17)
C10B 0.175(19) 0.22(2) 0.25(3) 0.019(19) 0.125(19) -0.037(18)
C11B 0.20(4) 0.34(4) 0.40(5) 0.09(3) 0.20(4) -0.06(3)
C12B 0.23(4) 0.37(4) 0.39(5) 0.11(3) 0.22(4) -0.05(3)
C13B 0.26(2) 0.29(4) 0.34(4) 0.08(3) 0.17(3) -0.01(3)
C14B 0.31(3) 0.31(4) 0.36(4) 0.10(3) 0.17(3) -0.01(3)
N3B 0.234(17) 0.39(2) 0.38(3) 0.15(2) 0.187(19) -0.071(18)
C16B 0.229(19) 0.42(2) 0.40(3) 0.13(2) 0.18(2) -0.09(2)
C17B 0.26(2) 0.44(2) 0.42(3) 0.14(2) 0.15(2) -0.11(2)
C18B 0.30(2) 0.44(3) 0.42(3) 0.15(2) 0.14(2) -0.10(2)
C19B 0.30(2) 0.42(3) 0.40(3) 0.17(2) 0.16(2) -0.10(2)
C20B 0.27(2) 0.40(2) 0.39(3) 0.16(2) 0.17(2) -0.07(2)
N1C 0.180(17) 0.153(13) 0.19(2) -0.053(14) 0.115(17) -0.033(14)
C1C 0.192(19) 0.21(2) 0.20(2) -0.092(18) 0.113(18) -0.025(18)
C2C 0.21(2) 0.25(2) 0.24(2) -0.101(19) 0.122(19) -0.027(18)
C3C 0.20(2) 0.23(2) 0.24(2) -0.098(19) 0.136(19) -0.025(19)
C4C 0.181(18) 0.21(2) 0.22(3) -0.109(18) 0.104(18) -0.026(17)
C5C 0.182(19) 0.19(2) 0.23(2) -0.074(18) 0.116(18) -0.008(17)
N2C 0.187(16) 0.200(17) 0.150(16) -0.060(14) 0.104(15) -0.023(15)
C6C 0.20(2) 0.24(2) 0.22(2) -0.09(2) 0.103(18) -0.002(19)
C7C 0.21(2) 0.27(2) 0.23(3) -0.098(19) 0.13(2) -0.01(2)
C8C 0.19(2) 0.25(2) 0.23(2) -0.098(19) 0.13(2) -0.031(19)
C9C 0.21(2) 0.23(2) 0.23(2) -0.127(18) 0.123(19) -0.030(18)
C10C 0.20(2) 0.23(2) 0.20(2) -0.087(17) 0.12(2) -0.010(19)
C11C 0.235(19) 0.28(3) 0.29(3) -0.13(3) 0.16(2) -0.01(2)
C12C 0.28(2) 0.29(4) 0.32(4) -0.13(3) 0.18(3) 0.00(3)
C13C 0.21(3) 0.27(3) 0.27(4) -0.11(2) 0.13(3) -0.05(2)
C14C 0.24(3) 0.32(3) 0.28(4) -0.13(3) 0.15(3) -0.05(3)
N3C 0.254(18) 0.41(2) 0.44(3) -0.31(2) 0.22(2) -0.126(18)
C16C 0.29(2) 0.43(2) 0.46(3) -0.32(2) 0.23(2) -0.10(2)
C17C 0.30(2) 0.44(3) 0.48(3) -0.32(2) 0.22(2) -0.10(2)
C18C 0.29(2) 0.45(3) 0.49(3) -0.31(2) 0.21(2) -0.10(2)
C19C 0.27(2) 0.45(2) 0.48(3) -0.31(2) 0.20(2) -0.13(2)
C20C 0.25(2) 0.43(3) 0.46(3) -0.30(2) 0.21(2) -0.14(2)
N1D 0.130(14) 0.243(18) 0.20(2) 0.048(16) 0.111(14) 0.033(14)
C1D 0.16(2) 0.25(2) 0.22(3) 0.07(2) 0.10(2) 0.028(19)
C2D 0.171(19) 0.27(2) 0.25(2) 0.08(2) 0.100(19) -0.001(18)
C3D 0.136(19) 0.28(2) 0.25(3) 0.06(2) 0.115(19) 0.013(19)
C4D 0.103(18) 0.28(2) 0.25(3) 0.06(2) 0.081(19) 0.026(17)
C5D 0.131(18) 0.26(2) 0.23(2) 0.06(2) 0.101(17) 0.013(17)
N2D 0.110(14) 0.233(18) 0.162(17) 0.011(15) 0.063(13) -0.001(14)
C6D 0.15(2) 0.26(2) 0.24(3) 0.058(19) 0.11(2) -0.019(19)
C7D 0.159(19) 0.28(2) 0.26(3) 0.07(2) 0.111(18) -0.011(19)
C8D 0.14(2) 0.30(2) 0.26(2) 0.06(2) 0.117(19) -0.008(19)
C9D 0.097(17) 0.28(2) 0.25(3) 0.060(19) 0.083(19) -0.025(17)
C10D 0.134(18) 0.25(2) 0.21(2) 0.04(2) 0.080(17) 0.009(17)
C11D 0.13(3) 0.29(3) 0.30(3) 0.06(2) 0.09(3) -0.03(2)
C12D 0.12(3) 0.33(3) 0.34(4) 0.05(3) 0.09(3) -0.05(2)
C13D 0.15(3) 0.31(3) 0.29(4) 0.08(3) 0.12(3) 0.02(2)
C14D 0.17(3) 0.34(4) 0.31(4) 0.09(3) 0.09(3) 0.03(3)
N3D 0.120(17) 0.36(2) 0.45(3) 0.15(2) 0.125(19) 0.014(15)
C16D 0.126(17) 0.39(2) 0.47(3) 0.14(2) 0.12(2) -0.021(18)
C17D 0.149(17) 0.43(3) 0.49(3) 0.16(2) 0.10(2) -0.034(18)
C18D 0.174(19) 0.45(3) 0.49(3) 0.18(2) 0.10(2) -0.010(19)
C19D 0.158(17) 0.43(3) 0.49(3) 0.18(2) 0.09(2) 0.022(19)
C20D 0.140(17) 0.38(3) 0.47(3) 0.17(2) 0.10(2) 0.036(19)
N1E 0.255(14) 0.198(13) 0.253(19) 0.037(13) 0.220(15) 0.085(11)
C1E 0.310(17) 0.221(17) 0.26(2) 0.050(15) 0.202(16) 0.106(14)
C2E 0.324(17) 0.232(16) 0.27(2) 0.052(16) 0.212(17) 0.118(14)
C3E 0.308(17) 0.226(17) 0.26(2) 0.064(17) 0.222(17) 0.121(14)
C4E 0.301(17) 0.213(17) 0.26(2) 0.055(15) 0.222(16) 0.126(13)
C5E 0.279(15) 0.217(15) 0.26(2) 0.063(15) 0.216(16) 0.081(13)
N2E 0.296(19) 0.166(14) 0.25(2) 0.004(15) 0.227(17) 0.034(13)
C6E 0.33(2) 0.23(2) 0.27(2) 0.04(2) 0.24(2) 0.083(18)
C7E 0.35(2) 0.26(2) 0.31(3) 0.01(2) 0.27(2) 0.098(19)
C8E 0.37(2) 0.28(2) 0.30(3) 0.04(2) 0.29(2) 0.081(19)
C9E 0.34(2) 0.24(2) 0.29(2) 0.055(19) 0.27(2) 0.131(17)
C10E 0.31(2) 0.20(2) 0.28(3) 0.02(2) 0.24(2) 0.065(17)
C11E 0.42(3) 0.31(4) 0.31(4) 0.05(3) 0.30(3) 0.17(3)
C12E 0.41(3) 0.36(4) 0.33(5) 0.07(3) 0.30(3) 0.20(3)
C13E 0.39(3) 0.34(3) 0.34(3) 0.03(3) 0.31(3) 0.10(2)
C14E 0.42(4) 0.38(4) 0.38(4) 0.02(3) 0.28(4) 0.11(3)
N3E 0.56(2) 0.46(2) 0.40(2) 0.159(19) 0.39(2) 0.333(17)
C16E 0.56(2) 0.46(2) 0.40(3) 0.157(19) 0.39(2) 0.334(17)
C17E 0.56(2) 0.47(2) 0.40(3) 0.155(19) 0.38(2) 0.334(17)
C18E 0.57(2) 0.47(2) 0.41(3) 0.160(19) 0.37(2) 0.331(17)
C19E 0.57(2) 0.47(2) 0.41(3) 0.161(19) 0.37(2) 0.332(17)
C20E 0.56(2) 0.46(2) 0.40(3) 0.162(19) 0.38(2) 0.332(17)
N1F 0.293(18) 0.163(14) 0.21(2) -0.064(15) 0.204(17) -0.045(13)
C1F 0.32(2) 0.24(2) 0.23(3) -0.07(2) 0.22(2) -0.078(18)
C2F 0.35(3) 0.26(2) 0.24(2) -0.09(2) 0.21(2) -0.124(19)
C3F 0.36(2) 0.25(2) 0.24(3) -0.10(2) 0.23(2) -0.107(18)
C4F 0.37(3) 0.21(2) 0.21(3) -0.105(19) 0.21(2) -0.109(19)
C5F 0.32(2) 0.19(2) 0.22(2) -0.083(18) 0.216(19) -0.075(16)
N2F 0.230(18) 0.182(17) 0.178(18) -0.082(15) 0.147(14) -0.053(12)
C6F 0.30(2) 0.23(2) 0.23(3) -0.09(2) 0.19(2) -0.123(19)
C7F 0.33(2) 0.26(2) 0.25(3) -0.10(2) 0.21(2) -0.146(18)
C8F 0.33(2) 0.26(2) 0.23(3) -0.11(2) 0.22(2) -0.128(19)
C9F 0.29(2) 0.22(2) 0.24(3) -0.132(19) 0.19(2) -0.141(17)
C10F 0.28(2) 0.24(2) 0.19(2) -0.080(19) 0.178(18) -0.102(17)
C11F 0.36(3) 0.30(3) 0.25(3) -0.17(2) 0.22(3) -0.13(2)
C12F 0.37(4) 0.32(4) 0.31(4) -0.20(3) 0.23(3) -0.14(3)
C13F 0.36(2) 0.31(3) 0.24(4) -0.14(3) 0.24(3) -0.13(2)
C14F 0.38(3) 0.34(3) 0.25(4) -0.16(3) 0.24(3) -0.15(3)
N3F 0.55(2) 0.47(2) 0.47(3) -0.321(19) 0.44(2) -0.344(17)
C16F 0.56(2) 0.47(2) 0.48(3) -0.320(19) 0.43(2) -0.345(17)
C17F 0.56(2) 0.47(2) 0.48(3) -0.321(19) 0.42(2) -0.343(17)
C18F 0.57(2) 0.47(2) 0.48(3) -0.321(19) 0.42(2) -0.340(17)
C19F 0.56(2) 0.47(2) 0.47(3) -0.323(19) 0.43(2) -0.338(17)
C20F 0.56(2) 0.47(2) 0.47(3) -0.322(19) 0.43(2) -0.341(17)
Pd1 0.169(2) 0.191(2) 0.151(2) -0.0041(19) 0.105(2) 0.0247(16)
Pd2 0.167(2) 0.194(2) 0.198(3) 0.0408(16) 0.138(2) 0.0261(15)
Pd3M 0.157(3) 0.139(2) 0.202(4) 0.000 0.115(3) 0.000
Pd4M 0.238(3) 0.137(2) 0.202(4) 0.000 0.172(3) 0.000
Ag1A 0.617(8) 0.365(5) 0.425(7) 0.092(4) 0.443(7) 0.126(5)
Ag1B 0.310(5) 0.402(5) 0.395(7) 0.083(5) 0.222(5) -0.071(4)
Ag1C 0.314(5) 0.401(5) 0.421(7) -0.192(5) 0.242(5) -0.075(4)
Ag1D 0.217(4) 0.373(5) 0.421(7) 0.089(4) 0.160(4) 0.002(3)
Ag1E 0.492(7) 0.396(5) 0.402(7) 0.088(5) 0.349(6) 0.195(5)
Ag1F 0.480(6) 0.410(5) 0.421(7) -0.198(5) 0.359(6) -0.199(5)
B1 0.70(3) 0.60(3) 1.01(5) -0.18(3) 0.63(4) 0.06(3)
F11 0.69(3) 0.59(3) 0.93(5) -0.18(3) 0.69(4) 0.01(3)
F12 0.72(4) 0.62(3) 1.04(5) -0.16(4) 0.59(4) 0.05(3)
F13 0.71(4) 0.63(3) 1.02(5) -0.19(3) 0.63(4) 0.06(3)
F14 0.68(4) 0.56(3) 1.02(5) -0.18(4) 0.61(4) 0.11(3)
B2 0.21(2) 0.22(2) 0.25(2) -0.042(18) 0.13(2) 0.023(16)
F21 0.25(2) 0.23(2) 0.28(3) -0.03(2) 0.15(2) 0.001(18)
F22 0.26(2) 0.27(2) 0.24(3) -0.05(2) 0.12(2) 0.065(18)
F23 0.15(2) 0.21(2) 0.24(3) -0.042(19) 0.15(2) 0.006(16)
F24 0.21(3) 0.18(2) 0.24(3) -0.05(2) 0.12(2) 0.038(19)
B3 0.72(4) 0.69(3) 0.77(4) 0.39(3) 0.44(4) 0.21(3)
F31 0.66(3) 0.67(3) 0.69(4) 0.42(3) 0.54(4) 0.19(3)
F32 0.75(4) 0.73(4) 0.78(5) 0.38(4) 0.39(4) 0.19(3)
F33 0.76(4) 0.72(4) 0.81(5) 0.37(4) 0.40(4) 0.19(3)
F34 0.70(4) 0.63(4) 0.77(5) 0.40(4) 0.44(4) 0.26(3)
B4 0.232(18) 0.242(19) 0.30(2) 0.067(18) 0.186(17) 0.067(16)
F41 0.211(18) 0.23(2) 0.27(2) 0.081(19) 0.210(16) 0.082(16)
F42 0.22(2) 0.20(2) 0.28(3) 0.079(19) 0.199(18) 0.085(16)
F43 0.28(2) 0.24(2) 0.31(3) 0.04(2) 0.13(2) 0.04(2)
F44 0.217(19) 0.29(2) 0.33(3) 0.08(2) 0.203(18) 0.067(18)
B5 0.24(3) 0.51(5) 0.63(5) -0.14(4) 0.20(3) -0.05(2)
F51 0.28(3) 0.52(5) 0.65(5) -0.14(4) 0.17(3) -0.03(3)
F52 0.21(3) 0.48(5) 0.62(5) -0.15(4) 0.24(3) -0.03(3)
F53 0.25(3) 0.54(5) 0.63(5) -0.15(4) 0.19(3) -0.06(3)
F54 0.20(3) 0.51(5) 0.63(5) -0.13(4) 0.18(3) -0.08(3)
B6 0.18(2) 0.22(3) 0.20(3) 0.00(3) 0.13(2) 0.00(3)
F61 0.18(2) 0.19(3) 0.19(4) 0.00(3) 0.14(3) 0.00(3)
F62 0.16(2) 0.22(3) 0.20(3) 0.00(3) 0.13(2) -0.01(3)
F63 0.20(2) 0.23(4) 0.19(4) 0.01(3) 0.13(3) 0.00(3)
F64 0.16(2) 0.22(3) 0.20(3) 0.00(4) 0.12(2) 0.02(3)
B7 1.21(8) 0.99(9) 0.73(6) 0.22(6) 0.91(7) 0.37(8)
F71 1.21(8) 1.00(9) 0.73(6) 0.23(7) 0.92(7) 0.35(8)
F72 1.22(8) 1.00(9) 0.75(6) 0.21(7) 0.89(7) 0.37(8)
F73 1.20(8) 0.97(9) 0.73(6) 0.22(7) 0.92(7) 0.37(8)
F74 1.22(8) 1.00(9) 0.74(6) 0.22(7) 0.91(7) 0.36(8)
B8 0.14(3) 0.15(3) 0.17(3) 0.02(2) 0.09(3) 0.01(2)
F81 0.15(4) 0.13(3) 0.16(4) 0.01(3) 0.09(3) 0.01(2)
F82 0.14(3) 0.15(3) 0.15(3) 0.01(3) 0.11(3) 0.02(3)
F83 0.14(3) 0.16(3) 0.18(4) 0.02(2) 0.07(3) 0.01(2)
F84 0.14(4) 0.15(3) 0.16(4) 0.02(3) 0.10(3) 0.00(3)

loop_
_atom_type_symbol
_atom_type_description
_atom_type_scat_dispersion_real
_atom_type_scat_dispersion_imag
_atom_type_scat_source
C C 0.0036 0.0018 'International Tables Vol C Tables 4.2.6.8 and 6.1.1.4'
H H 0.0000 0.0000 'International Tables Vol C Tables 4.2.6.8 and 6.1.1.4'
B B 0.0018 0.0008 'International Tables Vol C Tables 4.2.6.8 and 6.1.1.4'
N N 0.0071 0.0037 'International Tables Vol C Tables 4.2.6.8 and 6.1.1.4'
F F 0.0198 0.0116 'International Tables Vol C Tables 4.2.6.8 and 6.1.1.4'
Pd Pd -0.8533 1.1119 'International Tables Vol C Tables 4.2.6.8 and 6.1.1.4'
Ag Ag -0.7601 1.2164 'International Tables Vol C Tables 4.2.6.8 and 6.1.1.4'

loop_
_geom_angle_atom_site_label_1
_geom_angle_atom_site_label_2
_geom_angle_atom_site_label_3
_geom_angle
_geom_angle_site_symmetry_1
_geom_angle_site_symmetry_3
C1A N1A C5A 120.0 . .
C1A N1A Pd1 121.3(14) . .
C5A N1A Pd1 118.7(14) . .
C2A C1A N1A 120.0 . .
C3A C2A C1A 120.0 . .
C4A C3A C2A 120.0 . .
C4A C3A C11A 125(2) . .
C2A C3A C11A 115(2) . .
C5A C4A C3A 120.0 . .
C4A C5A N1A 120.0 . .
C6A N2A C10A 120.0 . .
C6A N2A Pd2 121.9(15) . .
C10A N2A Pd2 118.1(15) . .
C7A C6A N2A 120.0 . .
C8A C7A C6A 120.0 . .
C7A C8A C9A 120.0 . .
C7A C8A C13A 108(2) . .
C9A C8A C13A 131(2) . .
C8A C9A C10A 120.0 . .
C9A C10A N2A 120.0 . .
C12A C11A C3A 177(4) . .
C11A C12A C16A 165(4) . .
C14A C13A C8A 154(3) . .
C13A C14A C20A 151(3) . .
C16A N3A C20A 120.0 . .
C16A N3A Ag1A 127(2) . .
C20A N3A Ag1A 111(2) . .
N3A C16A C17A 120.0 . .
N3A C16A C12A 103(3) . .
C17A C16A C12A 137(3) . .
C16A C17A C18A 120.0 . .
C19A C18A C17A 120.0 . .
C18A C19A C20A 120.0 . .
C19A C20A N3A 120.0 . .
C19A C20A C14A 109(3) . .
N3A C20A C14A 130(3) . .
C1B N1B C5B 120.0 . .
C1B N1B Pd2 117.4(14) . .
C5B N1B Pd2 122.6(14) . .
C2B C1B N1B 120.0 . .
C3B C2B C1B 120.0 . .
C11B C3B C4B 122(2) . .
C11B C3B C2B 118(2) . .
C4B C3B C2B 120.0 . .
C3B C4B C5B 120.0 . .
C4B C5B N1B 120.0 . .
C6B N2B C10B 120.0 . .
C6B N2B Pd3M 117.3(14) . .
C10B N2B Pd3M 122.6(14) . .
C7B C6B N2B 120.0 . .
C6B C7B C8B 120.0 . .
C9B C8B C7B 120.0 . .
C9B C8B C13B 121(2) . .
C7B C8B C13B 119(2) . .
C8B C9B C10B 120.0 . .
C9B C10B N2B 120.0 . .
C12B C11B C3B 174(4) . .
C11B C12B C16B 168(4) . .
C14B C13B C8B 167(6) . .
C13B C14B C20B 160(6) . .
C16B N3B C20B 120.0 . .
C16B N3B Ag1B 116.7(17) . .
C20B N3B Ag1B 123.2(17) . .
C17B C16B N3B 120.0 . .
C17B C16B C12B 118(2) . .
N3B C16B C12B 122(2) . .
C16B C17B C18B 120.0 . .
C19B C18B C17B 120.0 . .
C20B C19B C18B 120.0 . .
C14B C20B C19B 122(4) . .
C14B C20B N3B 117(4) . .
C19B C20B N3B 120.0 . .
C1C N1C C5C 120.0 . .
C1C N1C Pd3M 120.4(15) . .
C5C N1C Pd3M 119.6(15) . .
N1C C1C C2C 120.0 . .
C3C C2C C1C 120.0 . .
C2C C3C C4C 120.0 . .
C2C C3C C11C 119(2) . .
C4C C3C C11C 121(2) . .
C5C C4C C3C 120.0 . .
C4C C5C N1C 120.0 . .
C6C N2C C10C 120.0 . .
C6C N2C Pd1 120.2(15) . .
C10C N2C Pd1 119.8(15) . .
N2C C6C C7C 120.0 . .
C8C C7C C6C 120.0 . .
C13C C8C C7C 116(2) . .
C13C C8C C9C 124(2) . .
C7C C8C C9C 120.0 . .
C8C C9C C10C 120.0 . .
C9C C10C N2C 120.0 . .
C12C C11C C3C 168(5) . .
C11C C12C C16C 154(5) . .
C14C C13C C8C 175(4) . .
C13C C14C C20C 171(5) . .
C16C N3C C20C 120.0 . .
C16C N3C Ag1C 121(2) . .
C20C N3C Ag1C 119(2) . .
C12C C16C C17C 124(3) . .
C12C C16C N3C 114(3) . .
C17C C16C N3C 120.0 . .
C18C C17C C16C 120.0 . .
C17C C18C C19C 120.0 . .
C20C C19C C18C 120.0 . .
C19C C20C N3C 120.0 . .
C19C C20C C14C 122(3) . .
N3C C20C C14C 118(3) . .
C1D N1D C5D 120.0 . .
C1D N1D Pd2 122.8(14) . .
C5D N1D Pd2 117.2(14) . .
C2D C1D N1D 120.0 . .
C1D C2D C3D 120.0 . .
C4D C3D C2D 120.0 . .
C4D C3D C11D 126(2) . .
C2D C3D C11D 113(2) . .
C5D C4D C3D 120.0 . .
C4D C5D N1D 120.0 . .
C6D N2D C10D 120.0 . .
C6D N2D Pd1 122.1(15) . 2_656
C10D N2D Pd1 117.9(15) . 2_656
C7D C6D N2D 120.0 . .
C6D C7D C8D 120.0 . .
C9D C8D C7D 120.0 . .
C9D C8D C13D 126(2) . .
C7D C8D C13D 114(2) . .
C10D C9D C8D 120.0 . .
C9D C10D N2D 120.0 . .
C12D C11D C3D 166(3) . .
C11D C12D C16D 161(5) . .
C14D C13D C8D 168(4) . .
C13D C14D C20D 162(6) . .
C16D N3D C20D 120.0 . .
C16D N3D Ag1D 119.5(18) . .
C20D N3D Ag1D 120.2(18) . .
C12D C16D N3D 120(3) . .
C12D C16D C17D 119(3) . .
N3D C16D C17D 120.0 . .
C18D C17D C16D 120.0 . .
C17D C18D C19D 120.0 . .
C20D C19D C18D 120.0 . .
C14D C20D C19D 122(3) . .
C14D C20D N3D 117(3) . .
C19D C20D N3D 120.0 . .
C1E N1E C5E 120.0 . .
C1E N1E Pd2 118.7(13) . .
C5E N1E Pd2 121.3(13) . .
N1E C1E C2E 120.0 . .
C3E C2E C1E 120.0 . .
C2E C3E C4E 120.0 . .
C2E C3E C11E 117(2) . .
C4E C3E C11E 123(2) . .
C3E C4E C5E 120.0 . .
C4E C5E N1E 120.0 . .
C6E N2E C10E 120.0 . .
C6E N2E Pd4M 120.8(17) . .
C10E N2E Pd4M 119.2(17) . .
C7E C6E N2E 120.0 . .
C8E C7E C6E 120.0 . .
C7E C8E C9E 120.0 . .
C7E C8E C13E 115(2) . .
C9E C8E C13E 125(2) . .
C10E C9E C8E 120.0 . .
C9E C10E N2E 120.0 . .
C12E C11E C3E 165(4) . .
C11E C12E C16E 154(5) . .
C14E C13E C8E 162(5) . .
C13E C14E C20E 147(6) . .
C16E N3E C20E 120.0 . .
C16E N3E Ag1E 116.7(19) . .
C20E N3E Ag1E 122.4(19) . .
C12E C16E C17E 113(3) . .
C12E C16E N3E 126(3) . .
C17E C16E N3E 120.0 . .
C18E C17E C16E 120.0 . .
C17E C18E C19E 120.0 . .
C18E C19E C20E 120.0 . .
C14E C20E C19E 127(4) . .
C14E C20E N3E 111(4) . .
C19E C20E N3E 120.0 . .
C1F N1F C5F 120.0 . .
C1F N1F Pd4M 125.8(17) . .
C5F N1F Pd4M 114.1(18) . .
C2F C1F N1F 120.0 . .
C3F C2F C1F 120.0 . .
C2F C3F C4F 120.0 . .
C2F C3F C11F 110(3) . .
C4F C3F C11F 130(2) . .
C5F C4F C3F 120.0 . .
C4F C5F N1F 120.0 . .
C6F N2F C10F 120.0 . .
C6F N2F Pd1 121.3(17) . 2_656
C10F N2F Pd1 118.6(17) . 2_656
N2F C6F C7F 120.0 . .
C8F C7F C6F 120.0 . .
C13F C8F C7F 112(3) . .
C13F C8F C9F 127(3) . .
C7F C8F C9F 120.0 . .
C10F C9F C8F 120.0 . .
C9F C10F N2F 120.0 . .
C12F C11F C3F 172(4) . .
C11F C12F C16F 157(5) . .
C14F C13F C8F 167(5) . .
C13F C14F C20F 170(5) . .
C16F N3F C20F 120.0 . .
C16F N3F Ag1F 122(2) . .
C20F N3F Ag1F 118(2) . .
C12F C16F C17F 126(3) . .
C12F C16F N3F 113(3) . .
C17F C16F N3F 120.0 . .
C16F C17F C18F 120.0 . .
C17F C18F C19F 120.0 . .
C20F C19F C18F 120.0 . .
C14F C20F C19F 117(3) . .
C14F C20F N3F 123(3) . .
C19F C20F N3F 120.0 . .
N1A Pd1 N2D 88.8(6) . 2_656
N1A Pd1 N2C 90.0(7) . .
N2D Pd1 N2C 177.4(9) 2_656 .
N1A Pd1 N2F 178.2(11) . 2_656
N2D Pd1 N2F 91.2(6) 2_656 2_656
N2C Pd1 N2F 89.9(6) . 2_656
N2A Pd2 N1D 90.0(6) . .
N2A Pd2 N1B 89.0(6) . .
N1D Pd2 N1B 178.4(9) . .
N2A Pd2 N1E 179.2(8) . .
N1D Pd2 N1E 90.4(6) . .
N1B Pd2 N1E 90.5(6) . .
N1C Pd3M N1C 89.7(8) 6 .
N1C Pd3M N2B 179.1(9) 6 .
N1C Pd3M N2B 90.6(6) . .
N1C Pd3M N2B 90.6(6) 6 6
N1C Pd3M N2B 179.1(9) . 6
N2B Pd3M N2B 89.0(8) . 6
N2E Pd4M N2E 89.1(8) 6 .
N2E Pd4M N1F 176.3(11) 6 .
N2E Pd4M N1F 90.8(6) . .
N2E Pd4M N1F 90.8(6) 6 6
N2E Pd4M N1F 176.3(11) . 6
N1F Pd4M N1F 89.1(8) . 6
N3A Ag1A N14A 120(2) . .
N3A Ag1A N13A 114.5(19) . .
N14A Ag1A N13A 65(3) . .
N3A Ag1A N11A 140.9(18) . .
N14A Ag1A N11A 24(2) . .
N13A Ag1A N11A 72(3) . .
N3A Ag1A N12A 130.6(18) . .
N14A Ag1A N12A 72(3) . .
N13A Ag1A N12A 22(2) . .
N11A Ag1A N12A 69(2) . .
N3B Ag1B N11B 139.5(17) . .
N3B Ag1B N14B 143.8(19) . .
N11B Ag1B N14B 77(2) . .
N3B Ag1B N12B 141(2) . .
N11B Ag1B N12B 67(2) . .
N14B Ag1B N12B 33(2) . .
N3B Ag1B N13B 112(2) . .
N11B Ag1B N13B 33.9(19) . .
N14B Ag1B N13B 99(3) . .
N12B Ag1B N13B 75(2) . .
N3C Ag1C N12C 143(2) . .
N3C Ag1C N11C 137(3) . .
N12C Ag1C N11C 76(3) . .
N3C Ag1C N13C 140.6(19) . .
N12C Ag1C N13C 72(2) . .
N11C Ag1C N13C 42(2) . .
N3C Ag1C N14C 137.3(19) . .
N12C Ag1C N14C 34(2) . .
N11C Ag1C N14C 60(3) . .
N13C Ag1C N14C 81(2) . .
N3D Ag1D N13D 134(2) . .
N3D Ag1D N12D 141.9(17) . .
N13D Ag1D N12D 38(2) . .
N3D Ag1D N11D 145.6(15) . .
N13D Ag1D N11D 75(3) . .
N12D Ag1D N11D 72(2) . .
N3D Ag1D N14D 131(2) . .
N13D Ag1D N14D 95(3) . .
N12D Ag1D N14D 69(3) . .
N11D Ag1D N14D 39(2) . .
N3E Ag1E N13E 140.9(18) . .
N3E Ag1E N12E 144(2) . .
N13E Ag1E N12E 72(3) . .
N3E Ag1E N11E 127(2) . .
N13E Ag1E N11E 47(2) . .
N12E Ag1E N11E 85(3) . .
N3E Ag1E N14E 138.5(19) . .
N13E Ag1E N14E 77(2) . .
N12E Ag1E N14E 37(2) . .
N11E Ag1E N14E 61(2) . .
N3F Ag1F N12F 143(2) . .
N3F Ag1F N13F 142(2) . .
N12F Ag1F N13F 73(3) . .
N3F Ag1F N11F 116(2) . .
N12F Ag1F N11F 92(3) . .
N13F Ag1F N11F 31.6(19) . .
N3F Ag1F N14F 115.8(19) . .
N12F Ag1F N14F 55(2) . .
N13F Ag1F N14F 72(3) . .
N11F Ag1F N14F 63(3) . .
F11 B1 F14 100(2) . .
F11 B1 F12 108(3) . .
F14 B1 F12 107(2) . .
F11 B1 F13 109(2) . .
F14 B1 F13 111(3) . .
F12 B1 F13 119(3) . .
F24 B2 F23 122(2) . .
F24 B2 F22 105(2) . .
F23 B2 F22 106(2) . .
F24 B2 F21 109(2) . .
F23 B2 F21 104(2) . .
F22 B2 F21 109(3) . .
F31 B3 F34 103(2) . .
F31 B3 F32 108(2) . .
F34 B3 F32 114(3) . .
F31 B3 F33 110(3) . .
F34 B3 F33 108(2) . .
F32 B3 F33 113(3) . .
F42 B4 F43 110(2) . .
F42 B4 F41 120(2) . .
F43 B4 F41 106(2) . .
F42 B4 F44 107(2) . .
F43 B4 F44 109(2) . .
F41 B4 F44 104(2) . .
F52 B5 F54 109.1(17) . .
F52 B5 F53 109.9(18) . .
F54 B5 F53 110.4(18) . .
F52 B5 F51 107.8(17) . .
F54 B5 F51 109.8(18) . .
F53 B5 F51 109.8(18) . .
F61 B6 F63 110.3(18) . .
F61 B6 F64 109.3(18) . .
F63 B6 F64 109.0(18) . .
F61 B6 F62 109.1(18) . .
F63 B6 F62 108.9(18) . .
F64 B6 F62 110.2(17) . .
F73 B7 F71 110(2) . .
F73 B7 F72 110(2) . .
F71 B7 F72 110(2) . .
F73 B7 F74 108(2) . .
F71 B7 F74 110(2) . .
F72 B7 F74 109(2) . .
F81 B8 F84 109.5(18) . .
F81 B8 F83 109.5(18) . .
F84 B8 F83 108.8(17) . .
F81 B8 F82 109.1(18) . .
F84 B8 F82 110.3(18) . .
F83 B8 F82 109.7(18) . .
F23B B2B F24B 110(3) . .
F23B B2B F22B 110(3) . .
F24B B2B F22B 108(3) . .
F23B B2B F21B 109(3) . .
F24B B2B F21B 110(3) . .
F22B B2B F21B 110(3) . .
F22C B2C F24C 110(3) . .
F22C B2C F21C 108(3) . .
F24C B2C F21C 109(3) . .
F22C B2C F23C 110(3) . .
F24C B2C F23C 108(3) . .
F21C B2C F23C 112(3) . .
F41B B4B F43B 110(3) . .
F41B B4B F44B 111(3) . .
F43B B4B F44B 107(3) . .
F41B B4B F42B 108(3) . .
F43B B4B F42B 109(3) . .
F44B B4B F42B 112(3) . .
F43C B4C F44C 110(3) . .
F43C B4C F42C 109(3) . .
F44C B4C F42C 110(3) . .
F43C B4C F41C 110(3) . .
F44C B4C F41C 108(3) . .
F42C B4C F41C 109(3) . .
F64B B6B F63B 109.6(18) . .
F64B B6B F61B 109.1(18) . .
F63B B6B F61B 109.6(18) . .
F64B B6B F62B 109.9(18) . .
F63B B6B F62B 108.9(18) . .
F61B B6B F62B 109.8(18) . .

loop_
_geom_bond_atom_site_label_1
_geom_bond_atom_site_label_2
_geom_bond_distance
_geom_bond_site_symmetry_2
N1A C1A 1.3900 .
N1A C5A 1.3900 .
N1A Pd1 1.992(12) .
C1A C2A 1.3900 .
C2A C3A 1.3900 .
C3A C4A 1.3900 .
C3A C11A 1.411(10) .
C4A C5A 1.3900 .
N2A C6A 1.3900 .
N2A C10A 1.3900 .
N2A Pd2 2.002(12) .
C6A C7A 1.3900 .
C7A C8A 1.3900 .
C8A C9A 1.3900 .
C8A C13A 1.408(10) .
C9A C10A 1.3900 .
C11A C12A 1.212(10) .
C12A C16A 1.430(10) .
C13A C14A 1.214(10) .
C14A C20A 1.429(10) .
N3A C16A 1.3900 .
N3A C20A 1.3900 .
N3A Ag1A 2.180(15) .
C16A C17A 1.3900 .
C17A C18A 1.3900 .
C18A C19A 1.3900 .
C19A C20A 1.3900 .
N1B C1B 1.3900 .
N1B C5B 1.3900 .
N1B Pd2 2.024(13) .
C1B C2B 1.3900 .
C2B C3B 1.3900 .
C3B C11B 1.33(3) .
C3B C4B 1.3900 .
C4B C5B 1.3900 .
N2B C6B 1.3900 .
N2B C10B 1.3900 .
N2B Pd3M 2.044(13) .
C6B C7B 1.3900 .
C7B C8B 1.3900 .
C8B C9B 1.3900 .
C8B C13B 1.47(4) .
C9B C10B 1.3900 .
C11B C12B 1.216(10) .
C12B C16B 1.41(3) .
C13B C14B 1.217(10) .
C14B C20B 1.23(4) .
N3B C16B 1.3900 .
N3B C20B 1.3900 .
N3B Ag1B 2.080(19) .
C16B C17B 1.3900 .
C17B C18B 1.3900 .
C18B C19B 1.3900 .
C19B C20B 1.3900 .
N1C C1C 1.3900 .
N1C C5C 1.3900 .
N1C Pd3M 2.014(14) .
C1C C2C 1.3900 .
C2C C3C 1.3900 .
C3C C4C 1.3900 .
C3C C11C 1.44(3) .
C4C C5C 1.3900 .
N2C C6C 1.3900 .
N2C C10C 1.3900 .
N2C Pd1 2.025(14) .
C6C C7C 1.3900 .
C7C C8C 1.3900 .
C8C C13C 1.34(3) .
C8C C9C 1.3900 .
C9C C10C 1.3900 .
C11C C12C 1.216(10) .
C12C C16C 1.34(3) .
C13C C14C 1.215(10) .
C14C C20C 1.40(3) .
N3C C16C 1.3900 .
N3C C20C 1.3900 .
N3C Ag1C 2.122(16) .
C16C C17C 1.3900 .
C17C C18C 1.3900 .
C18C C19C 1.3900 .
C19C C20C 1.3900 .
N1D C1D 1.3900 .
N1D C5D 1.3900 .
N1D Pd2 2.019(13) .
C1D C2D 1.3900 .
C2D C3D 1.3900 .
C3D C4D 1.3900 .
C3D C11D 1.45(3) .
C4D C5D 1.3900 .
N2D C6D 1.3900 .
N2D C10D 1.3900 .
N2D Pd1 2.025(13) 2_656
C6D C7D 1.3900 .
C7D C8D 1.3900 .
C8D C9D 1.3900 .
C8D C13D 1.51(3) .
C9D C10D 1.3900 .
C11D C12D 1.209(10) .
C12D C16D 1.29(3) .
C13D C14D 1.211(10) .
C14D C20D 1.27(3) .
N3D C16D 1.3900 .
N3D C20D 1.3900 .
N3D Ag1D 2.110(17) .
C16D C17D 1.3900 .
C17D C18D 1.3900 .
C18D C19D 1.3900 .
C19D C20D 1.3900 .
N1E C1E 1.3900 .
N1E C5E 1.3900 .
N1E Pd2 2.057(13) .
C1E C2E 1.3900 .
C2E C3E 1.3900 .
C3E C4E 1.3900 .
C3E C11E 1.40(3) .
C4E C5E 1.3900 .
N2E C6E 1.3900 .
N2E C10E 1.3900 .
N2E Pd4M 2.014(14) .
C6E C7E 1.3900 .
C7E C8E 1.3900 .
C8E C9E 1.3901 .
C8E C13E 1.63(4) .
C9E C10E 1.3900 .
C11E C12E 1.213(10) .
C12E C16E 1.30(3) .
C13E C14E 1.220(10) .
C14E C20E 1.25(4) .
N3E C16E 1.3900 .
N3E C20E 1.3900 .
N3E Ag1E 2.13(2) .
C16E C17E 1.3900 .
C17E C18E 1.3900 .
C18E C19E 1.3900 .
C19E C20E 1.3900 .
N1F C1F 1.3900 .
N1F C5F 1.3900 .
N1F Pd4M 2.029(14) .
C1F C2F 1.3900 .
C2F C3F 1.3900 .
C3F C4F 1.3900 .
C3F C11F 1.52(3) .
C4F C5F 1.3900 .
N2F C6F 1.3900 .
N2F C10F 1.3900 .
N2F Pd1 2.033(16) 2_656
C6F C7F 1.3900 .
C7F C8F 1.3900 .
C8F C13F 1.38(3) .
C8F C9F 1.3900 .
C9F C10F 1.3900 .
C11F C12F 1.216(10) .
C12F C16F 1.29(3) .
C13F C14F 1.212(10) .
C14F C20F 1.30(3) .
N3F C16F 1.3900 .
N3F C20F 1.3900 .
N3F Ag1F 2.107(18) .
C16F C17F 1.3900 .
C17F C18F 1.3900 .
C18F C19F 1.3900 .
C19F C20F 1.3900 .
Pd1 N2D 2.025(14) 2_656
Pd1 N2F 2.033(16) 2_656
Pd3M N1C 2.014(14) 6
Pd3M N2B 2.044(13) 6
Pd4M N2E 2.014(14) 6
Pd4M N1F 2.029(14) 6
Ag1A N14A 2.92(10) .
Ag1A N13A 3.13(11) .
Ag1A N11A 4.66(13) .
Ag1A N12A 4.75(15) .
Ag1B N11B 2.82(7) .
Ag1B N14B 2.89(9) .
Ag1B N12B 3.15(9) .
Ag1B N13B 3.36(9) .
Ag1C N12C 2.65(8) .
Ag1C N11C 2.84(11) .
Ag1C N13C 2.83(8) .
Ag1C N14C 2.97(9) .
Ag1D N13D 2.69(9) .
Ag1D N12D 2.74(8) .
Ag1D N11D 2.77(7) .
Ag1D N14D 3.11(11) .
Ag1E N13E 2.58(8) .
Ag1E N12E 2.63(10) .
Ag1E N11E 2.97(10) .
Ag1E N14E 3.14(9) .
Ag1F N12F 2.54(9) .
Ag1F N13F 2.83(8) .
Ag1F N11F 2.97(10) .
Ag1F N14F 3.21(10) .
B1 F11 1.384(19) .
B1 F14 1.386(19) .
B1 F12 1.396(19) .
B1 F13 1.398(19) .
B2 F24 1.374(18) .
B2 F23 1.375(19) .
B2 F22 1.390(19) .
B2 F21 1.390(19) .
B3 F31 1.389(19) .
B3 F34 1.393(19) .
B3 F32 1.399(19) .
B3 F33 1.405(19) .
B4 F42 1.386(19) .
B4 F43 1.387(19) .
B4 F41 1.389(19) .
B4 F44 1.391(19) .
B5 F52 1.391(18) .
B5 F54 1.394(18) .
B5 F53 1.395(18) .
B5 F51 1.407(18) .
B6 F61 1.402(18) .
B6 F63 1.404(18) .
B6 F64 1.406(19) .
B6 F62 1.407(18) .
B7 F73 1.39(2) .
B7 F71 1.40(2) .
B7 F72 1.40(2) .
B7 F74 1.40(4) .
B8 F81 1.403(18) .
B8 F84 1.404(18) .
B8 F83 1.404(18) .
B8 F82 1.404(18) .
B2B F23B 1.398(19) .
B2B F24B 1.399(19) .
B2B F22B 1.399(19) .
B2B F21B 1.400(19) .
B2C F22C 1.396(19) .
B2C F24C 1.396(19) .
B2C F21C 1.397(19) .
B2C F23C 1.397(19) .
B4B F41B 1.394(19) .
B4B F43B 1.395(19) .
B4B F44B 1.399(19) .
B4B F42B 1.399(19) .
B4C F43C 1.398(19) .
B4C F44C 1.400(19) .
B4C F42C 1.400(19) .
B4C F41C 1.402(19) .
B6B F64B 1.398(18) .
B6B F63B 1.399(18) .
B6B F61B 1.401(19) .
B6B F62B 1.402(18) .

loop_
_geom_torsion_atom_site_label_1
_geom_torsion_atom_site_label_2
_geom_torsion_atom_site_label_3
_geom_torsion_atom_site_label_4
_geom_torsion
_geom_torsion_site_symmetry_1
_geom_torsion_site_symmetry_4
C5A N1A C1A C2A 0.0 . .
Pd1 N1A C1A C2A 178.8(12) . .
N1A C1A C2A C3A 0.0 . .
C1A C2A C3A C4A 0.0 . .
C1A C2A C3A C11A -179(2) . .
C2A C3A C4A C5A 0.0 . .
C11A C3A C4A C5A 179(3) . .
C3A C4A C5A N1A 0.0 . .
C1A N1A C5A C4A 0.0 . .
Pd1 N1A C5A C4A -178.8(12) . .
C10A N2A C6A C7A 0.0 . .
Pd2 N2A C6A C7A 179.8(11) . .
N2A C6A C7A C8A 0.0 . .
C6A C7A C8A C9A 0.0 . .
C6A C7A C8A C13A 175(2) . .
C7A C8A C9A C10A 0.0 . .
C13A C8A C9A C10A -174(3) . .
C8A C9A C10A N2A 0.0 . .
C6A N2A C10A C9A 0.0 . .
Pd2 N2A C10A C9A -179.8(10) . .
C4A C3A C11A C12A -3(100) . .
C2A C3A C11A C12A 176(100) . .
C3A C11A C12A C16A -33(100) . .
C7A C8A C13A C14A 152(9) . .
C9A C8A C13A C14A -33(11) . .
C8A C13A C14A C20A 155(6) . .
C20A N3A C16A C17A 0.0 . .
Ag1A N3A C16A C17A -165.8(16) . .
C20A N3A C16A C12A -177(2) . .
Ag1A N3A C16A C12A 17(2) . .
C11A C12A C16A N3A -144(16) . .
C11A C12A C16A C17A 39(18) . .
N3A C16A C17A C18A 0.0 . .
C12A C16A C17A C18A 176(3) . .
C16A C17A C18A C19A 0.0 . .
C17A C18A C19A C20A 0.0 . .
C18A C19A C20A N3A 0.0 . .
C18A C19A C20A C14A -174(2) . .
C16A N3A C20A C19A 0.0 . .
Ag1A N3A C20A C19A 167.9(13) . .
C16A N3A C20A C14A 172(3) . .
Ag1A N3A C20A C14A -20(3) . .
C13A C14A C20A C19A -130(8) . .
C13A C14A C20A N3A 57(9) . .
C5B N1B C1B C2B 0.0 . .
Pd2 N1B C1B C2B 179.1(11) . .
N1B C1B C2B C3B 0.0 . .
C1B C2B C3B C11B 178(2) . .
C1B C2B C3B C4B 0.0 . .
C11B C3B C4B C5B -178(2) . .
C2B C3B C4B C5B 0.0 . .
C3B C4B C5B N1B 0.0 . .
C1B N1B C5B C4B 0.0 . .
Pd2 N1B C5B C4B -179.1(11) . .
C10B N2B C6B C7B 0.0 . .
Pd3M N2B C6B C7B -176.5(10) . .
N2B C6B C7B C8B 0.0 . .
C6B C7B C8B C9B 0.0 . .
C6B C7B C8B C13B -180(3) . .
C7B C8B C9B C10B 0.0 . .
C13B C8B C9B C10B 180(3) . .
C8B C9B C10B N2B 0.0 . .
C6B N2B C10B C9B 0.0 . .
Pd3M N2B C10B C9B 176.3(11) . .
C4B C3B C11B C12B 11(43) . .
C2B C3B C11B C12B -167(41) . .
C3B C11B C12B C16B -110(42) . .
C9B C8B C13B C14B -44(26) . .
C7B C8B C13B C14B 136(24) . .
C8B C13B C14B C20B 144(17) . .
C20B N3B C16B C17B 0.0 . .
Ag1B N3B C16B C17B -178(2) . .
C20B N3B C16B C12B -175(3) . .
Ag1B N3B C16B C12B 7(3) . .
C11B C12B C16B C17B 109(20) . .
C11B C12B C16B N3B -76(20) . .
N3B C16B C17B C18B 0.0 . .
C12B C16B C17B C18B 175(3) . .
C16B C17B C18B C19B 0.0 . .
C17B C18B C19B C20B 0.0 . .
C13B C14B C20B C19B -117(18) . .
C13B C14B C20B N3B 75(20) . .
C18B C19B C20B C14B -168(4) . .
C18B C19B C20B N3B 0.0 . .
C16B N3B C20B C14B 168(4) . .
Ag1B N3B C20B C14B -14(4) . .
C16B N3B C20B C19B 0.0 . .
Ag1B N3B C20B C19B 178(2) . .
C5C N1C C1C C2C 0.0 . .
Pd3M N1C C1C C2C 178.8(11) . .
N1C C1C C2C C3C 0.0 . .
C1C C2C C3C C4C 0.0 . .
C1C C2C C3C C11C -176(2) . .
C2C C3C C4C C5C 0.0 . .
C11C C3C C4C C5C 176(2) . .
C3C C4C C5C N1C 0.0 . .
C1C N1C C5C C4C 0.0 . .
Pd3M N1C C5C C4C -178.9(11) . .
C10C N2C C6C C7C 0.0 . .
Pd1 N2C C6C C7C -179.1(11) . .
N2C C6C C7C C8C 0.0 . .
C6C C7C C8C C13C -178(3) . .
C6C C7C C8C C9C 0.0 . .
C13C C8C C9C C10C 178(3) . .
C7C C8C C9C C10C 0.0 . .
C8C C9C C10C N2C 0.0 . .
C6C N2C C10C C9C 0.0 . .
Pd1 N2C C10C C9C 179.1(11) . .
C2C C3C C11C C12C -100(21) . .
C4C C3C C11C C12C 83(22) . .
C3C C11C C12C C16C -158(15) . .
C7C C8C C13C C14C 174(100) . .
C9C C8C C13C C14C -4(63) . .
C8C C13C C14C C20C 77(77) . .
C11C C12C C16C C17C 94(11) . .
C11C C12C C16C N3C -104(10) . .
C20C N3C C16C C12C -162(3) . .
Ag1C N3C C16C C12C 22(3) . .
C20C N3C C16C C17C 0.0 . .
Ag1C N3C C16C C17C -176(2) . .
C12C C16C C17C C18C 161(4) . .
N3C C16C C17C C18C 0.0 . .
C16C C17C C18C C19C 0.0 . .
C17C C18C C19C C20C 0.0 . .
C18C C19C C20C N3C 0.0 . .
C18C C19C C20C C14C 180(3) . .
C16C N3C C20C C19C 0.0 . .
Ag1C N3C C20C C19C 176(2) . .
C16C N3C C20C C14C -180(3) . .
Ag1C N3C C20C C14C -4(3) . .
C13C C14C C20C C19C -81(29) . .
C13C C14C C20C N3C 99(29) . .
C5D N1D C1D C2D 0.0 . .
Pd2 N1D C1D C2D 177.7(11) . .
N1D C1D C2D C3D 0.0 . .
C1D C2D C3D C4D 0.0 . .
C1D C2D C3D C11D -177(2) . .
C2D C3D C4D C5D 0.0 . .
C11D C3D C4D C5D 176(2) . .
C3D C4D C5D N1D 0.0 . .
C1D N1D C5D C4D 0.0 . .
Pd2 N1D C5D C4D -177.8(10) . .
C10D N2D C6D C7D 0.0 . .
Pd1 N2D C6D C7D -177.3(12) 2_656 .
N2D C6D C7D C8D 0.0 . .
C6D C7D C8D C9D 0.0 . .
C6D C7D C8D C13D 178(2) . .
C7D C8D C9D C10D 0.0 . .
C13D C8D C9D C10D -178(2) . .
C8D C9D C10D N2D 0.0 . .
C6D N2D C10D C9D 0.0 . .
Pd1 N2D C10D C9D 177.4(11) 2_656 .
C4D C3D C11D C12D 34(19) . .
C2D C3D C11D C12D -149(17) . .
C3D C11D C12D C16D -139(14) . .
C9D C8D C13D C14D -37(23) . .
C7D C8D C13D C14D 145(21) . .
C8D C13D C14D C20D 131(18) . .
C11D C12D C16D N3D -73(14) . .
C11D C12D C16D C17D 119(12) . .
C20D N3D C16D C12D -169(3) . .
Ag1D N3D C16D C12D 18(3) . .
C20D N3D C16D C17D 0.0 . .
Ag1D N3D C16D C17D -174(2) . .
C12D C16D C17D C18D 169(3) . .
N3D C16D C17D C18D 0.0 . .
C16D C17D C18D C19D 0.0 . .
C17D C18D C19D C20D 0.0 . .
C13D C14D C20D C19D -105(15) . .
C13D C14D C20D N3D 82(16) . .
C18D C19D C20D C14D -173(4) . .
C18D C19D C20D N3D 0.0 . .
C16D N3D C20D C14D 173(4) . .
Ag1D N3D C20D C14D -13(4) . .
C16D N3D C20D C19D 0.0 . .
Ag1D N3D C20D C19D 174(2) . .
C5E N1E C1E C2E 0.0 . .
Pd2 N1E C1E C2E -177.9(10) . .
N1E C1E C2E C3E 0.0 . .
C1E C2E C3E C4E 0.0 . .
C1E C2E C3E C11E 179(2) . .
C2E C3E C4E C5E 0.0 . .
C11E C3E C4E C5E -179(2) . .
C3E C4E C5E N1E 0.0 . .
C1E N1E C5E C4E 0.0 . .
Pd2 N1E C5E C4E 177.8(10) . .
C10E N2E C6E C7E 0.0 . .
Pd4M N2E C6E C7E 177.3(10) . .
N2E C6E C7E C8E 0.0 . .
C6E C7E C8E C9E 0.0 . .
C6E C7E C8E C13E -178(2) . .
C7E C8E C9E C10E 0.0 . .
C13E C8E C9E C10E 178(2) . .
C8E C9E C10E N2E 0.0 . .
C6E N2E C10E C9E 0.0 . .
Pd4M N2E C10E C9E -177.3(10) . .
C2E C3E C11E C12E 140(19) . .
C4E C3E C11E C12E -41(21) . .
C3E C11E C12E C16E 154(12) . .
C7E C8E C13E C14E -115(18) . .
C9E C8E C13E C14E 67(18) . .
C8E C13E C14E C20E -146(12) . .
C11E C12E C16E C17E -123(11) . .
C11E C12E C16E N3E 68(12) . .
C20E N3E C16E C12E 168(4) . .
Ag1E N3E C16E C12E -22(3) . .
C20E N3E C16E C17E 0.0 . .
Ag1E N3E C16E C17E 169(2) . .
C12E C16E C17E C18E -170(3) . .
N3E C16E C17E C18E 0.0 . .
C16E C17E C18E C19E 0.0 . .
C17E C18E C19E C20E 0.0 . .
C13E C14E C20E C19E 95(12) . .
C13E C14E C20E N3E -98(12) . .
C18E C19E C20E C14E 165(4) . .
C18E C19E C20E N3E 0.0 . .
C16E N3E C20E C14E -168(3) . .
Ag1E N3E C20E C14E 24(3) . .
C16E N3E C20E C19E 0.0 . .
Ag1E N3E C20E C19E -169(2) . .
C5F N1F C1F C2F 0.0 . .
Pd4M N1F C1F C2F -177.2(11) . .
N1F C1F C2F C3F 0.0 . .
C1F C2F C3F C4F 0.0 . .
C1F C2F C3F C11F -179(2) . .
C2F C3F C4F C5F 0.0 . .
C11F C3F C4F C5F 178(2) . .
C3F C4F C5F N1F 0.0 . .
C1F N1F C5F C4F 0.0 . .
Pd4M N1F C5F C4F 177.5(10) . .
C10F N2F C6F C7F 0.0 . .
Pd1 N2F C6F C7F 176.6(11) 2_656 .
N2F C6F C7F C8F 0.0 . .
C6F C7F C8F C13F 175(2) . .
C6F C7F C8F C9F 0.0 . .
C13F C8F C9F C10F -175(3) . .
C7F C8F C9F C10F 0.0 . .
C8F C9F C10F N2F 0.0 . .
C6F N2F C10F C9F 0.0 . .
Pd1 N2F C10F C9F -176.7(11) 2_656 .
C2F C3F C11F C12F 125(36) . .
C4F C3F C11F C12F -53(37) . .
C3F C11F C12F C16F 126(32) . .
C7F C8F C13F C14F 164(21) . .
C9F C8F C13F C14F -21(23) . .
C8F C13F C14F C20F -114(29) . .
C11F C12F C16F C17F -81(13) . .
C11F C12F C16F N3F 109(13) . .
C20F N3F C16F C12F 171(3) . .
Ag1F N3F C16F C12F -19(3) . .
C20F N3F C16F C17F 0.0 . .
Ag1F N3F C16F C17F 170(2) . .
C12F C16F C17F C18F -169(4) . .
N3F C16F C17F C18F 0.0 . .
C16F C17F C18F C19F 0.0 . .
C17F C18F C19F C20F 0.0 . .
C13F C14F C20F C19F 139(29) . .
C13F C14F C20F N3F -45(31) . .
C18F C19F C20F C14F 176(3) . .
C18F C19F C20F N3F 0.0 . .
C16F N3F C20F C14F -176(4) . .
Ag1F N3F C20F C14F 13(3) . .
C16F N3F C20F C19F 0.0 . .
Ag1F N3F C20F C19F -171(2) . .
C1A N1A Pd1 N2D 91.4(11) . 2_656
C5A N1A Pd1 N2D -89.8(11) . 2_656
C1A N1A Pd1 N2C -86.3(11) . .
C5A N1A Pd1 N2C 92.5(11) . .
C1A N1A Pd1 N2F 2(24) . 2_656
C5A N1A Pd1 N2F -179(100) . 2_656
C6C N2C Pd1 N1A 87.8(11) . .
C10C N2C Pd1 N1A -91.3(11) . .
C6C N2C Pd1 N2D 25(17) . 2_656
C10C N2C Pd1 N2D -154(17) . 2_656
C6C N2C Pd1 N2F -90.4(12) . 2_656
C10C N2C Pd1 N2F 90.5(12) . 2_656
C6A N2A Pd2 N1D -89.2(11) . .
C10A N2A Pd2 N1D 90.6(10) . .
C6A N2A Pd2 N1B 89.5(11) . .
C10A N2A Pd2 N1B -90.7(10) . .
C6A N2A Pd2 N1E 34(61) . .
C10A N2A Pd2 N1E -146(79) . .
C1D N1D Pd2 N2A 89.4(11) . .
C5D N1D Pd2 N2A -92.9(11) . .
C1D N1D Pd2 N1B 35(27) . .
C5D N1D Pd2 N1B -147(26) . .
C1D N1D Pd2 N1E -90.0(11) . .
C5D N1D Pd2 N1E 87.8(10) . .
C1B N1B Pd2 N2A -87.0(11) . .
C5B N1B Pd2 N2A 92.1(12) . .
C1B N1B Pd2 N1D -33(27) . .
C5B N1B Pd2 N1D 146(26) . .
C1B N1B Pd2 N1E 92.4(10) . .
C5B N1B Pd2 N1E -88.6(11) . .
C1E N1E Pd2 N2A -35(61) . .
C5E N1E Pd2 N2A 147(79) . .
C1E N1E Pd2 N1D 88.0(10) . .
C5E N1E Pd2 N1D -89.9(11) . .
C1E N1E Pd2 N1B -90.7(10) . .
C5E N1E Pd2 N1B 91.4(11) . .
C1C N1C Pd3M N1C 88.9(10) . 6
C5C N1C Pd3M N1C -92.2(11) . 6
C1C N1C Pd3M N2B -90.2(11) . .
C5C N1C Pd3M N2B 88.6(11) . .
C1C N1C Pd3M N2B -23(41) . 6
C5C N1C Pd3M N2B 156(100) . 6
C6B N2B Pd3M N1C -23(41) . 6
C10B N2B Pd3M N1C 160(100) . 6
C6B N2B Pd3M N1C 88.4(11) . .
C10B N2B Pd3M N1C -88.0(12) . .
C6B N2B Pd3M N2B -90.8(10) . 6
C10B N2B Pd3M N2B 92.9(10) . 6
C6E N2E Pd4M N2E 90.0(11) . 6
C10E N2E Pd4M N2E -92.7(11) . 6
C6E N2E Pd4M N1F -86.2(11) . .
C10E N2E Pd4M N1F 91.1(12) . .
C6E N2E Pd4M N1F 2(9) . 6
C10E N2E Pd4M N1F 179(100) . 6
C1F N1F Pd4M N2E -3(9) . 6
C5F N1F Pd4M N2E -180(100) . 6
C1F N1F Pd4M N2E 85.6(12) . .
C5F N1F Pd4M N2E -91.7(11) . .
C1F N1F Pd4M N1F -90.7(11) . 6
C5F N1F Pd4M N1F 92.0(11) . 6
C16A N3A Ag1A N14A -136(3) . .
C20A N3A Ag1A N14A 57(3) . .
C16A N3A Ag1A N13A -61(2) . .
C20A N3A Ag1A N13A 132(2) . .
C16A N3A Ag1A N11A -152(3) . .
C20A N3A Ag1A N11A 41(3) . .
C16A N3A Ag1A N12A -44(3) . .
C20A N3A Ag1A N12A 149(2) . .
C16B N3B Ag1B N11B -152(3) . .
C20B N3B Ag1B N11B 31(3) . .
C16B N3B Ag1B N14B 22(4) . .
C20B N3B Ag1B N14B -156(4) . .
C16B N3B Ag1B N12B -33(4) . .
C20B N3B Ag1B N12B 149(3) . .
C16B N3B Ag1B N13B -126(2) . .
C20B N3B Ag1B N13B 56(2) . .
C16C N3C Ag1C N12C 3(4) . .
C20C N3C Ag1C N12C -173(4) . .
C16C N3C Ag1C N11C -146(4) . .
C20C N3C Ag1C N11C 38(4) . .
C16C N3C Ag1C N13C 147(3) . .
C20C N3C Ag1C N13C -29(4) . .
C16C N3C Ag1C N14C -50(4) . .
C20C N3C Ag1C N14C 134(3) . .
C16D N3D Ag1D N13D 26(4) . .
C20D N3D Ag1D N13D -148(3) . .
C16D N3D Ag1D N12D -32(4) . .
C20D N3D Ag1D N12D 155(4) . .
C16D N3D Ag1D N11D 165(3) . .
C20D N3D Ag1D N11D -9(4) . .
C16D N3D Ag1D N14D -140(3) . .
C20D N3D Ag1D N14D 46(3) . .
C16E N3E Ag1E N13E -8(3) . .
C20E N3E Ag1E N13E 161(3) . .
C16E N3E Ag1E N12E -157(4) . .
C20E N3E Ag1E N12E 12(5) . .
C16E N3E Ag1E N11E 56(3) . .
C20E N3E Ag1E N11E -135(3) . .
C16E N3E Ag1E N14E 143(3) . .
C20E N3E Ag1E N14E -48(3) . .
C16F N3F Ag1F N12F -167(3) . .
C20F N3F Ag1F N12F 4(4) . .
C16F N3F Ag1F N13F 34(4) . .
C20F N3F Ag1F N13F -156(3) . .
C16F N3F Ag1F N11F 57(3) . .
C20F N3F Ag1F N11F -132(3) . .
C16F N3F Ag1F N14F 128(2) . .
C20F N3F Ag1F N14F -61(2) . .
